data_4027682
loop_
_publ_author_name
'Ling Chen'
'Heng-Yi Zhang'
'Yu Liu'

_publ_section_title
;
 High Affinity Crown Ether Complexes in Water: Thermodynamic Analysis,
 Evidence of Crystallography and Binding of NAD+
;
_journal_name_full 'Journal of Organic Chemistry'
_journal_page_first 9766
_journal_page_last 9773
_journal_paper_doi 10.1021/jo301911w
_journal_volume 77
_journal_year 2012
_chemical_formula_sum 'C56.5 H100.25 N4.25 O38.5 S4'
_chemical_formula_weight 1583.40
_chemical_name_systematic
; 
 ? 
;
_space_group_IT_number 2
_symmetry_cell_setting triclinic
_symmetry_space_group_name_Hall '-P 1'
_symmetry_space_group_name_H-M 'P -1'
_atom_sites_solution_hydrogens geom
_atom_sites_solution_primary direct
_atom_sites_solution_secondary difmap
_audit_creation_method SHELXL-97
_cell_angle_alpha 108.262(4)
_cell_angle_beta 91.474(3)
_cell_angle_gamma 105.118(5)
_cell_formula_units_Z 4
_cell_length_a 12.261(3)
_cell_length_b 23.082(7)
_cell_length_c 28.567(8)
_cell_measurement_reflns_used 24730
_cell_measurement_temperature 113(2)
_cell_measurement_theta_max 27.9
_cell_measurement_theta_min 1.4
_cell_volume 7361(4)
_computing_cell_refinement CrystalClear
_computing_data_collection CrystalClear
_computing_data_reduction CrystalClear
_computing_molecular_graphics 'Bruker SHELXTL'
_computing_publication_material 'CrystalStructure 3.8'
_computing_structure_refinement 'SHELXL-97 (Sheldrick, 1997)'
_computing_structure_solution 'SHELXS-97 (Sheldrick, 1990)'
_diffrn_ambient_temperature 113(2)
_diffrn_detector_area_resol_mean 14.22
_diffrn_measured_fraction_theta_full 0.996
_diffrn_measured_fraction_theta_max 0.996
_diffrn_measurement_device_type 'Rigaku Saturn724 CCD'
_diffrn_measurement_method '\w and \f scans'
_diffrn_radiation_monochromator multilayer
_diffrn_radiation_source 'rotating anode'
_diffrn_radiation_type MoK\a
_diffrn_radiation_wavelength 0.71073
_diffrn_reflns_av_R_equivalents 0.0384
_diffrn_reflns_av_sigmaI/netI 0.0534
_diffrn_reflns_limit_h_max 14
_diffrn_reflns_limit_h_min -14
_diffrn_reflns_limit_k_max 24
_diffrn_reflns_limit_k_min -27
_diffrn_reflns_limit_l_max 33
_diffrn_reflns_limit_l_min -33
_diffrn_reflns_number 62305
_diffrn_reflns_theta_full 25.02
_diffrn_reflns_theta_max 25.02
_diffrn_reflns_theta_min 1.41
_diffrn_standards_decay_% 0
_diffrn_standards_interval_count 0
_diffrn_standards_interval_time 0
_diffrn_standards_number 0
_exptl_absorpt_coefficient_mu 0.227
_exptl_absorpt_correction_T_max 0.9777
_exptl_absorpt_correction_T_min 0.9476
_exptl_absorpt_correction_type multi-scan
_exptl_absorpt_process_details CrystalClear
_exptl_crystal_colour Colorless
_exptl_crystal_density_diffrn 1.429
_exptl_crystal_description Prism
_exptl_crystal_F_000 3364
_exptl_crystal_size_max 0.24
_exptl_crystal_size_mid 0.18
_exptl_crystal_size_min 0.10
_refine_diff_density_max 0.669
_refine_diff_density_min -0.538
_refine_diff_density_rms 0.076
_refine_ls_extinction_method none
_refine_ls_goodness_of_fit_ref 1.091
_refine_ls_hydrogen_treatment constr
_refine_ls_matrix_type full
_refine_ls_number_parameters 1917
_refine_ls_number_reflns 25909
_refine_ls_number_restraints 21
_refine_ls_restrained_S_all 1.093
_refine_ls_R_factor_all 0.0705
_refine_ls_R_factor_gt 0.0570
_refine_ls_shift/su_max 0.001
_refine_ls_shift/su_mean 0.000
_refine_ls_structure_factor_coef Fsqd
_refine_ls_weighting_details 'calc w=1/[\s^2^(Fo^2^)+(0.0803P)^2^+3.9776P] where P=(Fo^2^+2Fc^2^)/3'
_refine_ls_weighting_scheme calc
_refine_ls_wR_factor_gt 0.1564
_refine_ls_wR_factor_ref 0.1663
_reflns_number_gt 21235
_reflns_number_total 25909
_reflns_threshold_expression >2sigma(I)
_cod_data_source_file jo301911w_si_002.cif
_cod_data_source_block shelx
_cod_original_formula_sum 'C56.50 H100.25 N4.25 O38.50 S4'
_cod_database_code 4027682

loop_
_symmetry_equiv_pos_as_xyz
'x, y, z'
'-x, -y, -z'

loop_
_atom_site_label
_atom_site_type_symbol
_atom_site_fract_x
_atom_site_fract_y
_atom_site_fract_z
_atom_site_U_iso_or_equiv
_atom_site_adp_type
_atom_site_occupancy
_atom_site_symmetry_multiplicity
_atom_site_calc_flag
_atom_site_refinement_flags
_atom_site_disorder_assembly
_atom_site_disorder_group
S1 S -0.05131(6) 0.05874(3) 0.42507(3) 0.01863(16) Uani 1 1 d . . .
S2 S 0.06760(6) 0.38315(3) 0.51037(3) 0.01884(16) Uani 1 1 d . . .
S3 S -0.29273(6) 0.15022(3) 0.15213(3) 0.01861(16) Uani 1 1 d . . .
S4 S 0.28627(5) 0.28004(3) 0.19771(3) 0.01707(16) Uani 1 1 d . . .
S5 S 0.94065(6) 0.06256(3) 0.93034(3) 0.01658(16) Uani 1 1 d . . .
S6 S 1.08633(6) 0.38795(3) 1.00734(3) 0.01748(16) Uani 1 1 d . . .
S7 S 1.26716(6) 0.27296(4) 0.70198(3) 0.02296(17) Uani 1 1 d . . .
S8 S 0.69080(6) 0.15066(4) 0.64681(3) 0.02266(17) Uani 1 1 d . . .
O1 O -0.09623(17) 0.02296(9) 0.37354(8) 0.0250(5) Uani 1 1 d . . .
O2 O -0.13798(16) 0.06438(10) 0.45901(8) 0.0238(5) Uani 1 1 d . . .
O3 O 0.03580(16) 0.03569(10) 0.44288(8) 0.0244(5) Uani 1 1 d . . .
O4 O -0.02193(16) 0.40711(10) 0.53603(8) 0.0245(5) Uani 1 1 d . . .
O5 O 0.12170(17) 0.42330(9) 0.48180(8) 0.0243(5) Uani 1 1 d . . .
O6 O 0.14689(16) 0.37430(10) 0.54418(8) 0.0241(5) Uani 1 1 d . . .
O7 O 0.22140(15) 0.32371(9) 0.45166(8) 0.0204(4) Uani 1 1 d . . .
O8 O 0.36119(16) 0.41756(9) 0.41584(7) 0.0208(4) Uani 1 1 d . . .
O9 O 0.26727(15) 0.45236(9) 0.34159(7) 0.0206(4) Uani 1 1 d . . .
O10 O 0.13760(15) 0.34534(9) 0.25609(7) 0.0177(4) Uani 1 1 d . . .
O11 O -0.26522(16) 0.10492(10) 0.10900(7) 0.0222(5) Uani 1 1 d . . .
O12 O -0.35132(16) 0.19030(10) 0.13649(8) 0.0266(5) Uani 1 1 d . . .
O13 O -0.35625(16) 0.12226(10) 0.18599(8) 0.0255(5) Uani 1 1 d . . .
O14 O 0.25793(16) 0.32408(10) 0.17573(7) 0.0215(5) Uani 1 1 d . . .
O15 O 0.34933(15) 0.24054(9) 0.16521(7) 0.0213(4) Uani 1 1 d . . .
O16 O 0.34578(15) 0.30970(10) 0.24774(7) 0.0228(5) Uani 1 1 d . . .
O17 O -0.14803(15) 0.08126(9) 0.18003(7) 0.0182(4) Uani 1 1 d . . .
O18 O -0.26453(15) -0.02084(9) 0.21499(7) 0.0197(4) Uani 1 1 d . . .
O19 O -0.35000(16) 0.02294(10) 0.30845(7) 0.0222(5) Uani 1 1 d . . .
O20 O -0.20387(15) 0.12025(9) 0.39485(7) 0.0196(4) Uani 1 1 d . . .
O21 O 0.88857(16) 0.02319(9) 0.88029(7) 0.0226(5) Uani 1 1 d . . .
O22 O 0.85757(16) 0.07487(10) 0.96523(7) 0.0218(5) Uani 1 1 d . . .
O23 O 1.02369(16) 0.03744(9) 0.94861(8) 0.0215(5) Uani 1 1 d . . .
O24 O 1.16299(16) 0.37977(10) 1.04291(7) 0.0221(5) Uani 1 1 d . . .
O25 O 0.99998(16) 0.41575(9) 1.03215(8) 0.0240(5) Uani 1 1 d . . .
O26 O 1.14321(16) 0.42331(9) 0.97639(8) 0.0224(5) Uani 1 1 d . . .
O27 O 1.23666(15) 0.32129(9) 0.95425(7) 0.0187(4) Uani 1 1 d . . .
O28 O 1.37552(16) 0.40901(9) 0.91236(7) 0.0214(4) Uani 1 1 d . . .
O29 O 1.25779(16) 0.44542(10) 0.84268(7) 0.0226(5) Uani 1 1 d . . .
O30 O 1.11928(16) 0.34120(9) 0.75521(8) 0.0222(5) Uani 1 1 d . . .
O31 O 1.24890(17) 0.31796(11) 0.67865(8) 0.0304(5) Uani 1 1 d . . .
O32 O 1.33276(17) 0.23267(11) 0.67263(8) 0.0315(5) Uani 1 1 d . . .
O33 O 1.31691(17) 0.30156(11) 0.75346(8) 0.0304(5) Uani 1 1 d . . .
O34 O 0.62063(17) 0.11892(11) 0.67714(8) 0.0324(5) Uani 1 1 d . . .
O35 O 0.72418(16) 0.10771(10) 0.60402(8) 0.0249(5) Uani 1 1 d . . .
O36 O 0.63684(18) 0.19284(11) 0.63177(9) 0.0332(5) Uani 1 1 d . . .
O37 O 0.82542(16) 0.07900(9) 0.67778(8) 0.0229(5) Uani 1 1 d . . .
O38 O 0.70944(16) -0.01702(10) 0.71824(7) 0.0233(5) Uani 1 1 d . . .
O39 O 0.64086(16) 0.03101(9) 0.81194(7) 0.0217(4) Uani 1 1 d . . .
O40 O 0.79834(15) 0.12678(9) 0.89540(7) 0.0189(4) Uani 1 1 d . . .
N1 N 0.6468(2) 0.35322(12) 0.33587(10) 0.0249(6) Uani 1 1 d . . .
N2 N 0.9774(2) 0.14154(12) 0.30288(9) 0.0225(6) Uani 1 1 d . . .
N3 N -0.1531(2) 0.34640(14) 0.60781(11) 0.0323(7) Uani 1 1 d . . .
N4 N 0.1665(2) 0.12976(12) 0.54915(9) 0.0252(6) Uani 1 1 d . . .
N5 N 0.7932(2) 0.41443(12) 0.87813(10) 0.0295(6) Uani 1 1 d . . .
N6 N 1.1277(2) 0.20318(13) 0.81746(9) 0.0263(6) Uani 1 1 d . . .
N7 N -0.1431(2) 0.34770(12) 0.10202(9) 0.0239(6) Uani 1 1 d . . .
N8 N 0.1754(2) 0.13006(12) 0.05210(9) 0.0225(6) Uani 1 1 d . . .
C1 C -0.1469(2) 0.18027(13) 0.42297(10) 0.0165(6) Uani 1 1 d . . .
C2 C -0.1936(2) 0.22951(14) 0.43683(11) 0.0195(6) Uani 1 1 d . . .
H2 H -0.2728 0.2223 0.4291 0.023 Uiso 1 1 calc R . .
C3 C -0.1236(2) 0.29146(14) 0.46286(11) 0.0201(6) Uani 1 1 d . . .
H3 H -0.1579 0.3247 0.4761 0.024 Uiso 1 1 calc R . .
C4 C -0.0074(2) 0.30487(13) 0.46953(10) 0.0169(6) Uani 1 1 d . . .
C5 C 0.0437(2) 0.25390(14) 0.45130(10) 0.0166(6) Uani 1 1 d . . .
C6 C -0.0273(2) 0.18962(13) 0.43452(10) 0.0148(6) Uani 1 1 d . . .
C7 C 0.0239(2) 0.13916(13) 0.42908(10) 0.0159(6) Uani 1 1 d . . .
C8 C 0.1401(2) 0.15258(14) 0.43256(10) 0.0185(6) Uani 1 1 d . . .
H8 H 0.1743 0.1196 0.4307 0.022 Uiso 1 1 calc R . .
C9 C 0.2100(2) 0.21411(14) 0.43876(10) 0.0183(6) Uani 1 1 d . . .
H9 H 0.2893 0.2211 0.4367 0.022 Uiso 1 1 calc R . .
C10 C 0.1635(2) 0.26361(13) 0.44776(10) 0.0164(6) Uani 1 1 d . . .
C11 C 0.3435(2) 0.34043(14) 0.45664(11) 0.0206(6) Uani 1 1 d . . .
H11A H 0.3700 0.3148 0.4268 0.025 Uiso 1 1 calc R . .
H11B H 0.3728 0.3326 0.4860 0.025 Uiso 1 1 calc R . .
C12 C 0.3849(2) 0.41012(14) 0.46258(11) 0.0222(7) Uani 1 1 d . . .
H12A H 0.3457 0.4346 0.4880 0.027 Uiso 1 1 calc R . .
H12B H 0.4677 0.4264 0.4734 0.027 Uiso 1 1 calc R . .
C13 C 0.3771(2) 0.48269(14) 0.42004(11) 0.0213(6) Uani 1 1 d . . .
H13A H 0.4506 0.5092 0.4400 0.026 Uiso 1 1 calc R . .
H13B H 0.3155 0.4981 0.4369 0.026 Uiso 1 1 calc R . .
C14 C 0.3758(2) 0.48812(14) 0.36898(11) 0.0200(6) Uani 1 1 d . . .
H14A H 0.3909 0.5333 0.3714 0.024 Uiso 1 1 calc R . .
H14B H 0.4361 0.4716 0.3518 0.024 Uiso 1 1 calc R . .
C15 C 0.2647(2) 0.44931(14) 0.29058(10) 0.0203(6) Uani 1 1 d . . .
H15A H 0.3221 0.4289 0.2746 0.024 Uiso 1 1 calc R . .
H15B H 0.2828 0.4928 0.2886 0.024 Uiso 1 1 calc R . .
C16 C 0.1482(2) 0.41139(13) 0.26437(11) 0.0196(6) Uani 1 1 d . . .
H16A H 0.0895 0.4247 0.2849 0.024 Uiso 1 1 calc R . .
H16B H 0.1376 0.4184 0.2323 0.024 Uiso 1 1 calc R . .
C17 C 0.0401(2) 0.30243(13) 0.22981(10) 0.0152(6) Uani 1 1 d . . .
C18 C -0.0609(2) 0.31623(14) 0.22716(10) 0.0176(6) Uani 1 1 d . . .
H18 H -0.0647 0.3586 0.2422 0.021 Uiso 1 1 calc R . .
C19 C -0.1590(2) 0.26794(14) 0.20231(11) 0.0189(6) Uani 1 1 d . . .
H19 H -0.2266 0.2790 0.1970 0.023 Uiso 1 1 calc R . .
C20 C -0.1606(2) 0.20490(13) 0.18533(10) 0.0155(6) Uani 1 1 d . . .
C21 C -0.0556(2) 0.18857(13) 0.19085(10) 0.0150(6) Uani 1 1 d . . .
C22 C 0.0479(2) 0.23891(14) 0.20646(10) 0.0159(6) Uani 1 1 d . . .
C23 C 0.1539(2) 0.22344(14) 0.19819(10) 0.0165(6) Uani 1 1 d . . .
C24 C 0.1531(2) 0.16088(14) 0.18230(11) 0.0189(6) Uani 1 1 d . . .
H24 H 0.2224 0.1506 0.1752 0.023 Uiso 1 1 calc R . .
C25 C 0.0533(2) 0.11156(14) 0.17612(10) 0.0189(6) Uani 1 1 d . . .
H25 H 0.0566 0.0690 0.1685 0.023 Uiso 1 1 calc R . .
C26 C -0.0488(2) 0.12505(13) 0.18113(10) 0.0169(6) Uani 1 1 d . . .
C27 C -0.1556(2) 0.01500(13) 0.15641(11) 0.0218(6) Uani 1 1 d . . .
H27A H -0.0935 0.0038 0.1712 0.026 Uiso 1 1 calc R . .
H27B H -0.1500 0.0057 0.1204 0.026 Uiso 1 1 calc R . .
C28 C -0.2694(2) -0.02192(14) 0.16490(11) 0.0206(6) Uani 1 1 d . . .
H28A H -0.3289 -0.0027 0.1582 0.025 Uiso 1 1 calc R . .
H28B H -0.2889 -0.0664 0.1421 0.025 Uiso 1 1 calc R . .
C29 C -0.3731(2) -0.05101(14) 0.22652(11) 0.0232(7) Uani 1 1 d . . .
H29A H -0.3961 -0.0969 0.2069 0.028 Uiso 1 1 calc R . .
H29B H -0.4310 -0.0320 0.2178 0.028 Uiso 1 1 calc R . .
C30 C -0.3663(3) -0.04254(14) 0.28094(11) 0.0262(7) Uani 1 1 d . . .
H30A H -0.4374 -0.0686 0.2882 0.031 Uiso 1 1 calc R . .
H30B H -0.3021 -0.0567 0.2906 0.031 Uiso 1 1 calc R . .
C31 C -0.3641(2) 0.03189(15) 0.35950(11) 0.0231(7) Uani 1 1 d . . .
H31A H -0.3181 0.0098 0.3727 0.028 Uiso 1 1 calc R . .
H31B H -0.4449 0.0138 0.3629 0.028 Uiso 1 1 calc R . .
C32 C -0.3265(2) 0.10182(14) 0.38824(11) 0.0208(6) Uani 1 1 d . . .
H32A H -0.3544 0.1259 0.3697 0.025 Uiso 1 1 calc R . .
H32B H -0.3564 0.1104 0.4208 0.025 Uiso 1 1 calc R . .
C33 C 0.8599(2) 0.18617(13) 0.92312(10) 0.0162(6) Uani 1 1 d . . .
C34 C 0.8183(2) 0.23746(13) 0.93662(10) 0.0177(6) Uani 1 1 d . . .
H34 H 0.7397 0.2322 0.9290 0.021 Uiso 1 1 calc R . .
C35 C 0.8916(2) 0.29827(13) 0.96189(11) 0.0179(6) Uani 1 1 d . . .
H35 H 0.8603 0.3329 0.9744 0.021 Uiso 1 1 calc R . .
C36 C 1.0074(2) 0.30894(13) 0.96894(10) 0.0167(6) Uani 1 1 d . . .
C37 C 1.0536(2) 0.25560(13) 0.95213(10) 0.0142(6) Uani 1 1 d . . .
C38 C 0.9780(2) 0.19271(13) 0.93523(10) 0.0144(6) Uani 1 1 d . . .
C39 C 1.0231(2) 0.13996(13) 0.93036(10) 0.0151(6) Uani 1 1 d . . .
C40 C 1.1390(2) 0.15013(13) 0.93422(10) 0.0170(6) Uani 1 1 d . . .
H40 H 1.1690 0.1156 0.9324 0.020 Uiso 1 1 calc R . .
C41 C 1.2142(2) 0.21034(13) 0.94074(10) 0.0169(6) Uani 1 1 d . . .
H41 H 1.2933 0.2152 0.9391 0.020 Uiso 1 1 calc R . .
C42 C 1.1728(2) 0.26194(13) 0.94946(10) 0.0149(6) Uani 1 1 d . . .
C43 C 1.3580(2) 0.33390(14) 0.95522(11) 0.0191(6) Uani 1 1 d . . .
H43A H 1.3776 0.3059 0.9246 0.023 Uiso 1 1 calc R . .
H43B H 1.3906 0.3265 0.9842 0.023 Uiso 1 1 calc R . .
C44 C 1.4031(2) 0.40217(14) 0.95886(11) 0.0210(6) Uani 1 1 d . . .
H44A H 1.3692 0.4289 0.9852 0.025 Uiso 1 1 calc R . .
H44B H 1.4867 0.4164 0.9676 0.025 Uiso 1 1 calc R . .
C45 C 1.3821(3) 0.47356(14) 0.91724(11) 0.0240(7) Uani 1 1 d . . .
H45A H 1.4561 0.5020 0.9357 0.029 Uiso 1 1 calc R . .
H45B H 1.3208 0.4864 0.9361 0.029 Uiso 1 1 calc R . .
C46 C 1.3700(2) 0.47958(15) 0.86670(12) 0.0245(7) Uani 1 1 d . . .
H46A H 1.3853 0.5250 0.8698 0.029 Uiso 1 1 calc R . .
H46B H 1.4261 0.4624 0.8466 0.029 Uiso 1 1 calc R . .
C47 C 1.2471(3) 0.44475(15) 0.79251(11) 0.0250(7) Uani 1 1 d . . .
H47A H 1.3026 0.4250 0.7740 0.030 Uiso 1 1 calc R . .
H47B H 1.2636 0.4889 0.7920 0.030 Uiso 1 1 calc R . .
C48 C 1.1286(2) 0.40776(14) 0.76816(11) 0.0236(7) Uani 1 1 d . . .
H48A H 1.0726 0.4189 0.7912 0.028 Uiso 1 1 calc R . .
H48B H 1.1128 0.4181 0.7380 0.028 Uiso 1 1 calc R . .
C49 C 1.0211(2) 0.29907(14) 0.72997(10) 0.0184(6) Uani 1 1 d . . .
C50 C 0.9201(2) 0.31415(14) 0.72875(11) 0.0210(6) Uani 1 1 d . . .
H50 H 0.9171 0.3563 0.7452 0.025 Uiso 1 1 calc R . .
C51 C 0.8214(2) 0.26658(14) 0.70296(11) 0.0217(6) Uani 1 1 d . . .
H51 H 0.7541 0.2782 0.6982 0.026 Uiso 1 1 calc R . .
C52 C 0.8194(2) 0.20383(14) 0.68439(10) 0.0191(6) Uani 1 1 d . . .
C53 C 0.9222(2) 0.18608(14) 0.68978(10) 0.0180(6) Uani 1 1 d . . .
C54 C 1.0268(2) 0.23550(14) 0.70630(10) 0.0181(6) Uani 1 1 d . . .
C55 C 1.1313(2) 0.21820(14) 0.69847(10) 0.0188(6) Uani 1 1 d . . .
C56 C 1.1276(2) 0.15558(15) 0.68143(11) 0.0222(7) Uani 1 1 d . . .
H56 H 1.1961 0.1446 0.6740 0.027 Uiso 1 1 calc R . .
C57 C 1.0263(2) 0.10667(14) 0.67440(11) 0.0226(7) Uani 1 1 d . . .
H57 H 1.0277 0.0637 0.6662 0.027 Uiso 1 1 calc R . .
C58 C 0.9258(2) 0.12190(14) 0.67952(10) 0.0191(6) Uani 1 1 d . . .
C59 C 0.8194(3) 0.01271(14) 0.65786(12) 0.0264(7) Uani 1 1 d . . .
H59A H 0.8819 0.0038 0.6745 0.032 Uiso 1 1 calc R . .
H59B H 0.8264 0.0006 0.6219 0.032 Uiso 1 1 calc R . .
C60 C 0.7068(3) -0.02416(15) 0.66673(11) 0.0267(7) Uani 1 1 d . . .
H60A H 0.6456 -0.0082 0.6567 0.032 Uiso 1 1 calc R . .
H60B H 0.6912 -0.0697 0.6467 0.032 Uiso 1 1 calc R . .
C61 C 0.6013(2) -0.04569(15) 0.73073(11) 0.0242(7) Uani 1 1 d . . .
H61A H 0.5769 -0.0918 0.7119 0.029 Uiso 1 1 calc R . .
H61B H 0.5437 -0.0265 0.7220 0.029 Uiso 1 1 calc R . .
C62 C 0.6109(3) -0.03528(14) 0.78528(11) 0.0244(7) Uani 1 1 d . . .
H62A H 0.5375 -0.0567 0.7942 0.029 Uiso 1 1 calc R . .
H62B H 0.6697 -0.0537 0.7941 0.029 Uiso 1 1 calc R . .
C63 C 0.6292(2) 0.04278(14) 0.86349(11) 0.0222(7) Uani 1 1 d . . .
H63A H 0.6709 0.0187 0.8766 0.027 Uiso 1 1 calc R . .
H63B H 0.5479 0.0283 0.8679 0.027 Uiso 1 1 calc R . .
C64 C 0.6761(2) 0.11275(14) 0.89133(11) 0.0198(6) Uani 1 1 d . . .
H64A H 0.6501 0.1378 0.8732 0.024 Uiso 1 1 calc R . .
H64B H 0.6502 0.1234 0.9247 0.024 Uiso 1 1 calc R . .
C65 C 0.5759(3) 0.39784(17) 0.34366(13) 0.0346(8) Uani 1 1 d . . .
H65A H 0.5221 0.3899 0.3672 0.052 Uiso 1 1 calc R . .
H65B H 0.5339 0.3914 0.3120 0.052 Uiso 1 1 calc R . .
H65C H 0.6250 0.4417 0.3569 0.052 Uiso 1 1 calc R . .
C66 C 0.7439(2) 0.36959(15) 0.36585(12) 0.0268(7) Uani 1 1 d . . .
H66 H 0.7665 0.4096 0.3917 0.032 Uiso 1 1 calc R . .
C67 C 0.8105(2) 0.32906(15) 0.35938(12) 0.0252(7) Uani 1 1 d . . .
H67 H 0.8797 0.3413 0.3804 0.030 Uiso 1 1 calc R . .
C68 C 0.7773(2) 0.26995(14) 0.32207(11) 0.0210(6) Uani 1 1 d . . .
C69 C 0.6759(2) 0.25475(15) 0.29179(11) 0.0245(7) Uani 1 1 d . . .
H69 H 0.6506 0.2149 0.2659 0.029 Uiso 1 1 calc R . .
C70 C 0.6125(2) 0.29711(15) 0.29914(12) 0.0270(7) Uani 1 1 d . . .
H70 H 0.5439 0.2866 0.2781 0.032 Uiso 1 1 calc R . .
C71 C 0.8476(2) 0.22521(14) 0.31461(10) 0.0202(6) Uani 1 1 d . . .
C72 C 0.9653(2) 0.24725(14) 0.32659(11) 0.0210(6) Uani 1 1 d . . .
H72 H 1.0016 0.2917 0.3392 0.025 Uiso 1 1 calc R . .
C73 C 1.0289(3) 0.20499(14) 0.32016(11) 0.0220(6) Uani 1 1 d . . .
H73 H 1.1092 0.2203 0.3279 0.026 Uiso 1 1 calc R . .
C74 C 0.8641(3) 0.11854(15) 0.29092(11) 0.0253(7) Uani 1 1 d . . .
H74 H 0.8295 0.0739 0.2790 0.030 Uiso 1 1 calc R . .
C75 C 0.7984(3) 0.15940(15) 0.29586(11) 0.0251(7) Uani 1 1 d . . .
H75 H 0.7186 0.1428 0.2864 0.030 Uiso 1 1 calc R . .
C76 C 1.0459(3) 0.09621(16) 0.29773(12) 0.0318(8) Uani 1 1 d . . .
H76A H 1.0259 0.0731 0.3212 0.048 Uiso 1 1 calc R . .
H76B H 1.1269 0.1196 0.3048 0.048 Uiso 1 1 calc R . .
H76C H 1.0304 0.0660 0.2638 0.048 Uiso 1 1 calc R . .
C77 C -0.2192(3) 0.39377(19) 0.61822(18) 0.0529(11) Uani 1 1 d . . .
H77A H -0.2758 0.3843 0.6404 0.079 Uiso 1 1 calc R . .
H77B H -0.2579 0.3917 0.5870 0.079 Uiso 1 1 calc R . .
H77C H -0.1675 0.4365 0.6341 0.079 Uiso 1 1 calc R . .
C78 C -0.0461(3) 0.36362(16) 0.62832(13) 0.0292(7) Uani 1 1 d . . .
H78 H -0.0133 0.4056 0.6505 0.035 Uiso 1 1 calc R . .
C79 C 0.0179(3) 0.32099(15) 0.61762(11) 0.0235(7) Uani 1 1 d . . .
H79 H 0.0944 0.3337 0.6323 0.028 Uiso 1 1 calc R . .
C80 C -0.0300(2) 0.25932(15) 0.58521(11) 0.0226(7) Uani 1 1 d . . .
C81 C -0.1428(3) 0.24229(16) 0.56478(12) 0.0294(7) Uani 1 1 d . . .
H81 H -0.1784 0.2004 0.5429 0.035 Uiso 1 1 calc R . .
C82 C -0.2023(3) 0.28716(18) 0.57674(14) 0.0351(8) Uani 1 1 d . . .
H82 H -0.2791 0.2760 0.5628 0.042 Uiso 1 1 calc R . .
C83 C 0.0377(2) 0.21386(14) 0.57229(10) 0.0207(6) Uani 1 1 d . . .
C84 C 0.1523(3) 0.23408(14) 0.56523(11) 0.0228(7) Uani 1 1 d . . .
H84 H 0.1866 0.2773 0.5686 0.027 Uiso 1 1 calc R . .
C85 C 0.2144(3) 0.19136(15) 0.55357(12) 0.0261(7) Uani 1 1 d . . .
H85 H 0.2920 0.2050 0.5485 0.031 Uiso 1 1 calc R . .
C86 C 0.0567(3) 0.10874(15) 0.55500(11) 0.0256(7) Uani 1 1 d . . .
H86 H 0.0246 0.0652 0.5514 0.031 Uiso 1 1 calc R . .
C87 C -0.0096(3) 0.14977(15) 0.56612(11) 0.0231(7) Uani 1 1 d . . .
H87 H -0.0877 0.1344 0.5696 0.028 Uiso 1 1 calc R . .
C88 C 0.2365(3) 0.08469(17) 0.53718(14) 0.0378(9) Uani 1 1 d . . .
H88A H 0.1971 0.0471 0.5089 0.057 Uiso 1 1 calc R . .
H88B H 0.2487 0.0717 0.5660 0.057 Uiso 1 1 calc R . .
H88C H 0.3101 0.1054 0.5287 0.057 Uiso 1 1 calc R . .
C89 C 0.7215(3) 0.45840(18) 0.89237(16) 0.0470(10) Uani 1 1 d . . .
H89A H 0.7123 0.4678 0.9277 0.071 Uiso 1 1 calc R . .
H89B H 0.6467 0.4385 0.8727 0.071 Uiso 1 1 calc R . .
H89C H 0.7580 0.4980 0.8861 0.071 Uiso 1 1 calc R . .
C90 C 0.9055(3) 0.43613(16) 0.89206(13) 0.0321(8) Uani 1 1 d . . .
H90 H 0.9388 0.4800 0.9100 0.039 Uiso 1 1 calc R . .
C91 C 0.9731(3) 0.39588(14) 0.88071(12) 0.0257(7) Uani 1 1 d . . .
H91 H 1.0527 0.4120 0.8909 0.031 Uiso 1 1 calc R . .
C92 C 0.9257(2) 0.33136(14) 0.85423(11) 0.0208(6) Uani 1 1 d . . .
C93 C 0.8089(3) 0.31079(15) 0.84055(12) 0.0283(7) Uani 1 1 d . . .
H93 H 0.7732 0.2671 0.8228 0.034 Uiso 1 1 calc R . .
C94 C 0.7442(3) 0.35270(15) 0.85238(12) 0.0299(7) Uani 1 1 d . . .
H94 H 0.6646 0.3380 0.8423 0.036 Uiso 1 1 calc R . .
C95 C 0.9965(2) 0.28662(14) 0.84214(10) 0.0201(6) Uani 1 1 d . . .
C96 C 1.1153(2) 0.30876(15) 0.84927(11) 0.0241(7) Uani 1 1 d . . .
H96 H 1.1524 0.3530 0.8630 0.029 Uiso 1 1 calc R . .
C97 C 1.1776(3) 0.26610(16) 0.83638(12) 0.0277(7) Uani 1 1 d . . .
H97 H 1.2583 0.2814 0.8409 0.033 Uiso 1 1 calc R . .
C98 C 1.0136(3) 0.18025(15) 0.81058(11) 0.0265(7) Uani 1 1 d . . .
H98 H 0.9791 0.1356 0.7976 0.032 Uiso 1 1 calc R . .
C99 C 0.9470(3) 0.22085(14) 0.82220(11) 0.0229(7) Uani 1 1 d . . .
H99 H 0.8665 0.2042 0.8167 0.028 Uiso 1 1 calc R . .
C100 C 1.1993(3) 0.15896(18) 0.80426(13) 0.0408(9) Uani 1 1 d . . .
H10A H 1.1505 0.1152 0.7894 0.061 Uiso 1 1 calc R . .
H10B H 1.2450 0.1625 0.8342 0.061 Uiso 1 1 calc R . .
H10C H 1.2499 0.1699 0.7804 0.061 Uiso 1 1 calc R . .
C101 C -0.2070(3) 0.39604(16) 0.11187(13) 0.0319(8) Uani 1 1 d . . .
H10D H -0.1619 0.4354 0.1373 0.048 Uiso 1 1 calc R . .
H10E H -0.2794 0.3799 0.1236 0.048 Uiso 1 1 calc R . .
H10F H -0.2218 0.4047 0.0812 0.048 Uiso 1 1 calc R . .
C102 C -0.0343(2) 0.36567(15) 0.12202(11) 0.0235(7) Uani 1 1 d . . .
H102 H -0.0004 0.4084 0.1426 0.028 Uiso 1 1 calc R . .
C103 C 0.0282(2) 0.32268(14) 0.11289(11) 0.0224(7) Uani 1 1 d . . .
H103 H 0.1051 0.3356 0.1273 0.027 Uiso 1 1 calc R . .
C104 C -0.0210(2) 0.26016(14) 0.08251(11) 0.0194(6) Uani 1 1 d . . .
C105 C -0.1347(3) 0.24283(15) 0.06291(11) 0.0254(7) Uani 1 1 d . . .
H105 H -0.1710 0.2002 0.0427 0.030 Uiso 1 1 calc R . .
C106 C -0.1941(3) 0.28719(15) 0.07270(12) 0.0261(7) Uani 1 1 d . . .
H106 H -0.2712 0.2754 0.0589 0.031 Uiso 1 1 calc R . .
C107 C 0.0465(2) 0.21432(14) 0.07162(10) 0.0197(6) Uani 1 1 d . . .
C108 C 0.1617(2) 0.23391(14) 0.06513(10) 0.0201(6) Uani 1 1 d . . .
H108 H 0.1965 0.2768 0.0675 0.024 Uiso 1 1 calc R . .
C109 C 0.2235(2) 0.19110(14) 0.05543(11) 0.0217(6) Uani 1 1 d . . .
H109 H 0.3015 0.2044 0.0510 0.026 Uiso 1 1 calc R . .
C110 C 0.0644(2) 0.10959(14) 0.05754(11) 0.0222(7) Uani 1 1 d . . .
H110 H 0.0318 0.0664 0.0548 0.027 Uiso 1 1 calc R . .
C111 C -0.0013(2) 0.15047(14) 0.06700(11) 0.0210(6) Uani 1 1 d . . .
H111 H -0.0796 0.1356 0.0705 0.025 Uiso 1 1 calc R . .
C112 C 0.2440(3) 0.08447(16) 0.04206(13) 0.0328(8) Uani 1 1 d . . .
H11C H 0.3199 0.1049 0.0354 0.049 Uiso 1 1 calc R . .
H11D H 0.2067 0.0473 0.0131 0.049 Uiso 1 1 calc R . .
H11E H 0.2510 0.0709 0.0710 0.049 Uiso 1 1 calc R . .
O41 O 0.59641(17) 0.98617(10) 0.05550(8) 0.0253(5) Uani 1 1 d . . .
O42 O 0.63830(17) 0.03397(11) 0.47576(8) 0.0292(5) Uani 1 1 d . . .
O43 O 0.63379(16) 0.03694(11) 0.97737(8) 0.0269(5) Uani 1 1 d . . .
O44 O 0.59394(18) 0.98499(10) 0.55551(8) 0.0295(5) Uani 1 1 d . . .
O45 O 0.38472(17) 0.41560(11) 0.08309(8) 0.0319(5) Uani 1 1 d . . .
O46 O 0.5935(2) 0.15505(11) 0.03172(9) 0.0386(6) Uani 1 1 d . . .
O47 O 0.42404(18) 0.14414(11) 0.95960(9) 0.0372(6) Uani 1 1 d . . .
O48 O 0.42615(19) 0.14637(12) 0.45629(9) 0.0385(6) Uani 1 1 d . . .
O49 O 0.45020(17) 0.17826(10) 0.21647(8) 0.0271(5) Uani 1 1 d . . .
O50 O 0.18638(18) 0.55408(10) -0.00012(9) 0.0354(6) Uani 1 1 d . . .
O51 O 0.26844(17) 0.30128(10) 0.33513(8) 0.0278(5) Uani 1 1 d . . .
O52 O 0.6001(2) 0.15322(12) 0.52454(9) 0.0412(6) Uani 1 1 d . . .
O53 O 0.18508(19) 0.55795(11) 0.51335(9) 0.0374(6) Uani 1 1 d . . .
O54 O 0.52453(19) 0.22608(13) 0.40073(10) 0.0444(7) Uani 1 1 d . . .
O55 O 0.3651(2) 0.44725(11) 0.18176(9) 0.0388(6) Uani 1 1 d . . .
O56 O 0.3717(2) 0.42465(13) 0.58770(10) 0.0488(7) Uani 1 1 d . . .
O57 O 0.68970(19) 0.13378(11) 0.77592(8) 0.0360(6) Uani 1 1 d . . .
O58 O 0.63667(19) 0.33853(12) 0.99980(9) 0.0424(6) Uani 1 1 d . . .
O59 O 0.08001(16) 0.40145(10) 0.38264(8) 0.0264(5) Uani 1 1 d . . .
O60 O 0.91706(17) 0.03255(10) 0.78619(8) 0.0282(5) Uani 1 1 d . . .
O61 O 0.56722(17) 0.29256(11) 0.14715(9) 0.0320(5) Uani 1 1 d . . .
O62 O 0.47672(19) 0.31373(13) 0.06258(9) 0.0442(7) Uani 1 1 d . . .
O63 O 0.5287(2) 0.23815(12) 0.91767(10) 0.0425(6) Uani 1 1 d . . .
O64 O 0.0369(2) 0.51382(11) 0.62422(9) 0.0432(6) Uani 1 1 d . . .
O65 O 0.0362(2) 0.50171(12) 0.20261(10) 0.0465(7) Uani 1 1 d . . .
O66 O 0.3709(2) 0.20241(12) 0.31633(9) 0.0420(6) Uani 1 1 d . . .
O67 O 0.47701(19) 0.33833(13) 0.83581(9) 0.0439(6) Uani 1 1 d . . .
O68 O 0.0936(2) 0.52650(13) 0.72278(11) 0.0504(7) Uani 1 1 d . . .
O69 O 0.6883(2) 0.39400(14) 0.23451(11) 0.0535(7) Uani 1 1 d . . .
O70 O 0.5406(2) 0.46350(14) 0.25340(10) 0.0523(7) Uani 1 1 d . . .
O71 O 0.5503(2) 0.20641(12) 0.81823(10) 0.0540(7) Uani 1 1 d . . .
O72 O 0.6161(2) 0.34045(15) 0.48049(13) 0.0703(9) Uani 1 1 d . . .
O73 O 0.5002(3) 0.34122(17) 0.56150(12) 0.0744(10) Uani 1 1 d . . .
O74 O 0.4681(4) 0.2422(3) 0.5992(2) 0.0404(13) Uani 0.60 1 d P A 1
O75 O 0.4307(3) 0.41266(18) 0.67988(14) 0.0371(10) Uani 0.60 1 d P B 1
O76 O 0.2657(3) 0.5458(2) 0.21400(16) 0.0240(9) Uani 0.50 1 d P C 1
O77 O 0.5241(4) 0.2374(3) 0.72864(18) 0.0423(12) Uani 0.60 1 d P D 1
O78 O 0.3961(4) 0.6427(3) 0.29547(19) 0.0448(14) Uani 0.50 1 d P E 1
O74' O 0.5197(8) 0.2723(5) 0.6247(4) 0.073(3) Uani 0.40 1 d P F 2
O75' O 0.3167(9) 0.4413(4) 0.6805(3) 0.082(3) Uani 0.40 1 d P G 2
O77' O 0.4752(9) 0.1965(5) 0.7289(3) 0.075(3) Uani 0.40 1 d P H 2
N9 N 0.2525(8) 0.5885(6) 0.2452(5) 0.118(4) Uani 0.50 1 d PDU I 3
C113 C 0.3435(8) 0.5985(6) 0.2587(5) 0.090(4) Uani 0.50 1 d PDU I 3
C114 C 0.4647(8) 0.5999(7) 0.2721(5) 0.109(4) Uani 0.50 1 d PDU I 3

loop_
_atom_site_aniso_label
_atom_site_aniso_U_11
_atom_site_aniso_U_22
_atom_site_aniso_U_33
_atom_site_aniso_U_23
_atom_site_aniso_U_13
_atom_site_aniso_U_12
S1 0.0196(4) 0.0150(4) 0.0227(4) 0.0073(3) 0.0049(3) 0.0058(3)
S2 0.0222(4) 0.0157(4) 0.0184(4) 0.0047(3) 0.0044(3) 0.0061(3)
S3 0.0139(3) 0.0196(4) 0.0193(4) 0.0031(3) 0.0017(3) 0.0036(3)
S4 0.0145(3) 0.0192(4) 0.0176(4) 0.0064(3) 0.0029(3) 0.0044(3)
S5 0.0189(3) 0.0132(4) 0.0179(4) 0.0055(3) 0.0039(3) 0.0042(3)
S6 0.0175(3) 0.0137(4) 0.0203(4) 0.0038(3) 0.0025(3) 0.0051(3)
S7 0.0185(4) 0.0282(4) 0.0222(4) 0.0079(3) 0.0024(3) 0.0072(3)
S8 0.0195(4) 0.0274(4) 0.0191(4) 0.0042(3) 0.0022(3) 0.0076(3)
O1 0.0265(11) 0.0171(11) 0.0263(12) 0.0003(10) 0.0015(9) 0.0063(9)
O2 0.0215(10) 0.0251(12) 0.0275(12) 0.0124(10) 0.0083(9) 0.0060(9)
O3 0.0236(11) 0.0204(11) 0.0353(13) 0.0151(10) 0.0047(9) 0.0090(9)
O4 0.0245(11) 0.0205(11) 0.0245(12) 0.0002(10) 0.0051(9) 0.0083(9)
O5 0.0316(11) 0.0168(11) 0.0248(12) 0.0079(10) 0.0075(9) 0.0056(9)
O6 0.0249(11) 0.0244(12) 0.0224(12) 0.0085(10) 0.0009(9) 0.0049(9)
O7 0.0186(10) 0.0151(11) 0.0281(12) 0.0086(9) 0.0055(8) 0.0037(8)
O8 0.0267(11) 0.0166(11) 0.0159(11) 0.0049(9) 0.0012(8) 0.0012(9)
O9 0.0176(10) 0.0242(11) 0.0151(11) 0.0048(9) 0.0012(8) -0.0001(8)
O10 0.0175(10) 0.0125(10) 0.0203(11) 0.0023(9) -0.0017(8) 0.0037(8)
O11 0.0202(10) 0.0210(11) 0.0195(11) -0.0004(9) 0.0012(8) 0.0046(9)
O12 0.0192(10) 0.0265(12) 0.0320(13) 0.0056(10) -0.0046(9) 0.0087(9)
O13 0.0177(10) 0.0276(12) 0.0280(12) 0.0079(10) 0.0082(9) 0.0019(9)
O14 0.0210(10) 0.0232(11) 0.0242(12) 0.0131(10) 0.0032(8) 0.0062(9)
O15 0.0171(10) 0.0233(11) 0.0234(12) 0.0063(9) 0.0067(8) 0.0068(9)
O16 0.0169(10) 0.0279(12) 0.0215(12) 0.0068(10) -0.0006(8) 0.0048(9)
O17 0.0170(10) 0.0130(10) 0.0226(11) 0.0049(9) 0.0058(8) 0.0020(8)
O18 0.0166(10) 0.0222(11) 0.0177(11) 0.0066(9) 0.0031(8) 0.0013(8)
O19 0.0227(10) 0.0226(11) 0.0163(11) 0.0031(9) 0.0024(8) 0.0023(9)
O20 0.0150(9) 0.0185(11) 0.0212(11) 0.0023(9) -0.0005(8) 0.0032(8)
O21 0.0273(11) 0.0140(10) 0.0214(12) 0.0001(9) -0.0003(9) 0.0045(9)
O22 0.0190(10) 0.0239(12) 0.0231(12) 0.0091(10) 0.0082(8) 0.0050(9)
O23 0.0223(10) 0.0177(11) 0.0281(12) 0.0116(10) 0.0033(9) 0.0066(9)
O24 0.0214(10) 0.0218(11) 0.0204(11) 0.0054(9) -0.0006(8) 0.0040(9)
O25 0.0211(10) 0.0171(11) 0.0281(12) -0.0016(10) 0.0036(9) 0.0069(9)
O26 0.0234(10) 0.0144(10) 0.0305(13) 0.0098(10) 0.0042(9) 0.0043(8)
O27 0.0140(9) 0.0138(10) 0.0286(12) 0.0074(9) 0.0052(8) 0.0040(8)
O28 0.0258(11) 0.0179(11) 0.0203(11) 0.0088(9) 0.0027(8) 0.0031(9)
O29 0.0206(10) 0.0242(12) 0.0209(11) 0.0096(10) 0.0005(8) 0.0006(9)
O30 0.0228(10) 0.0189(11) 0.0239(12) 0.0053(9) -0.0025(9) 0.0066(9)
O31 0.0290(12) 0.0337(13) 0.0296(13) 0.0151(11) 0.0027(9) 0.0053(10)
O32 0.0227(11) 0.0379(14) 0.0339(14) 0.0082(11) 0.0093(9) 0.0126(10)
O33 0.0229(11) 0.0397(14) 0.0248(13) 0.0061(11) -0.0044(9) 0.0088(10)
O34 0.0204(11) 0.0434(15) 0.0282(13) 0.0105(11) 0.0078(9) 0.0017(10)
O35 0.0247(11) 0.0275(12) 0.0187(11) 0.0024(10) 0.0042(9) 0.0072(9)
O36 0.0276(12) 0.0359(14) 0.0336(14) 0.0042(11) -0.0075(10) 0.0151(10)
O37 0.0233(11) 0.0198(11) 0.0271(12) 0.0092(10) 0.0075(9) 0.0065(9)
O38 0.0222(10) 0.0273(12) 0.0175(11) 0.0060(10) 0.0028(8) 0.0036(9)
O39 0.0257(11) 0.0189(11) 0.0169(11) 0.0054(9) 0.0028(8) 0.0010(9)
O40 0.0140(9) 0.0154(11) 0.0227(11) 0.0018(9) -0.0013(8) 0.0019(8)
N1 0.0212(13) 0.0286(15) 0.0258(15) 0.0101(13) 0.0072(11) 0.0065(11)
N2 0.0328(14) 0.0197(14) 0.0164(13) 0.0072(11) 0.0058(10) 0.0080(11)
N3 0.0309(15) 0.0328(17) 0.0459(19) 0.0251(15) 0.0152(13) 0.0146(13)
N4 0.0347(15) 0.0218(14) 0.0225(15) 0.0089(12) 0.0081(11) 0.0115(12)
N5 0.0328(15) 0.0236(15) 0.0290(16) 0.0036(13) -0.0020(12) 0.0095(12)
N6 0.0360(15) 0.0286(16) 0.0183(14) 0.0096(12) 0.0062(11) 0.0136(12)
N7 0.0273(14) 0.0267(15) 0.0227(14) 0.0115(12) 0.0069(11) 0.0114(12)
N8 0.0290(14) 0.0196(14) 0.0198(14) 0.0070(11) 0.0039(10) 0.0079(11)
C1 0.0193(14) 0.0167(15) 0.0130(15) 0.0061(12) 0.0020(11) 0.0027(12)
C2 0.0184(14) 0.0237(16) 0.0199(16) 0.0088(13) 0.0032(12) 0.0098(12)
C3 0.0231(15) 0.0181(16) 0.0198(16) 0.0046(13) 0.0040(12) 0.0089(12)
C4 0.0225(15) 0.0140(15) 0.0163(15) 0.0064(12) 0.0058(11) 0.0069(12)
C5 0.0193(14) 0.0199(16) 0.0129(15) 0.0079(13) 0.0032(11) 0.0061(12)
C6 0.0184(14) 0.0159(15) 0.0104(14) 0.0040(12) 0.0046(11) 0.0056(12)
C7 0.0196(14) 0.0162(15) 0.0120(14) 0.0040(12) 0.0034(11) 0.0061(12)
C8 0.0216(15) 0.0194(16) 0.0168(15) 0.0067(13) 0.0049(11) 0.0088(12)
C9 0.0177(14) 0.0194(16) 0.0179(15) 0.0055(13) 0.0042(11) 0.0061(12)
C10 0.0185(14) 0.0158(15) 0.0147(15) 0.0058(12) 0.0032(11) 0.0034(12)
C11 0.0163(14) 0.0230(16) 0.0230(17) 0.0092(14) 0.0020(12) 0.0045(12)
C12 0.0214(15) 0.0238(17) 0.0182(16) 0.0081(14) -0.0011(12) 0.0000(13)
C13 0.0232(15) 0.0153(15) 0.0208(17) 0.0027(13) 0.0006(12) 0.0019(12)
C14 0.0180(14) 0.0185(16) 0.0216(16) 0.0064(13) 0.0012(12) 0.0023(12)
C15 0.0232(15) 0.0186(16) 0.0161(15) 0.0053(13) 0.0009(12) 0.0017(12)
C16 0.0207(14) 0.0148(15) 0.0226(16) 0.0059(13) -0.0010(12) 0.0043(12)
C17 0.0162(13) 0.0154(15) 0.0133(14) 0.0058(12) 0.0014(11) 0.0023(11)
C18 0.0207(14) 0.0139(15) 0.0181(15) 0.0041(12) 0.0048(11) 0.0057(12)
C19 0.0164(14) 0.0223(16) 0.0197(16) 0.0077(13) 0.0037(11) 0.0074(12)
C20 0.0157(13) 0.0200(15) 0.0112(14) 0.0038(12) 0.0049(11) 0.0069(12)
C21 0.0174(14) 0.0174(15) 0.0116(14) 0.0055(12) 0.0038(11) 0.0063(12)
C22 0.0153(13) 0.0211(16) 0.0135(15) 0.0085(13) 0.0017(11) 0.0056(12)
C23 0.0163(14) 0.0214(16) 0.0121(14) 0.0056(12) 0.0019(11) 0.0055(12)
C24 0.0176(14) 0.0217(16) 0.0191(16) 0.0076(13) 0.0044(11) 0.0073(12)
C25 0.0240(15) 0.0151(15) 0.0186(16) 0.0054(13) 0.0025(12) 0.0076(12)
C26 0.0182(14) 0.0183(15) 0.0133(15) 0.0051(12) 0.0024(11) 0.0040(12)
C27 0.0247(15) 0.0147(15) 0.0212(16) 0.0020(13) 0.0056(12) 0.0024(12)
C28 0.0238(15) 0.0173(16) 0.0165(16) 0.0026(13) 0.0028(12) 0.0025(12)
C29 0.0205(15) 0.0181(16) 0.0225(17) 0.0002(13) 0.0062(12) -0.0012(12)
C30 0.0286(16) 0.0193(16) 0.0248(18) 0.0055(14) 0.0088(13) -0.0016(13)
C31 0.0206(15) 0.0281(18) 0.0173(16) 0.0066(14) 0.0044(12) 0.0021(13)
C32 0.0155(14) 0.0259(17) 0.0178(16) 0.0057(13) 0.0017(11) 0.0025(12)
C33 0.0169(14) 0.0174(15) 0.0147(15) 0.0072(12) 0.0025(11) 0.0031(12)
C34 0.0152(13) 0.0198(16) 0.0189(16) 0.0064(13) 0.0032(11) 0.0063(12)
C35 0.0180(14) 0.0165(15) 0.0216(16) 0.0065(13) 0.0049(12) 0.0084(12)
C36 0.0190(14) 0.0163(15) 0.0163(15) 0.0068(12) 0.0025(11) 0.0056(12)
C37 0.0173(13) 0.0153(15) 0.0116(14) 0.0056(12) 0.0024(11) 0.0057(11)
C38 0.0183(14) 0.0165(15) 0.0108(14) 0.0059(12) 0.0050(11) 0.0071(12)
C39 0.0200(14) 0.0142(14) 0.0109(14) 0.0042(12) 0.0034(11) 0.0042(11)
C40 0.0208(14) 0.0183(15) 0.0154(15) 0.0059(12) 0.0056(11) 0.0109(12)
C41 0.0173(14) 0.0177(15) 0.0176(15) 0.0069(13) 0.0039(11) 0.0069(12)
C42 0.0151(13) 0.0157(15) 0.0142(15) 0.0066(12) 0.0010(11) 0.0029(11)
C43 0.0133(13) 0.0240(16) 0.0216(16) 0.0097(14) 0.0025(11) 0.0050(12)
C44 0.0175(14) 0.0231(17) 0.0192(16) 0.0068(13) -0.0003(11) 0.0010(12)
C45 0.0265(16) 0.0169(16) 0.0242(17) 0.0063(14) -0.0012(13) -0.0004(13)
C46 0.0212(15) 0.0190(16) 0.0307(18) 0.0111(14) -0.0013(13) -0.0018(13)
C47 0.0294(16) 0.0226(17) 0.0214(17) 0.0089(14) 0.0021(13) 0.0028(13)
C48 0.0306(16) 0.0196(16) 0.0214(17) 0.0069(14) 0.0012(13) 0.0085(13)
C49 0.0214(15) 0.0202(16) 0.0150(15) 0.0075(13) 0.0009(11) 0.0062(12)
C50 0.0272(16) 0.0200(16) 0.0181(16) 0.0065(13) 0.0034(12) 0.0101(13)
C51 0.0217(15) 0.0268(17) 0.0204(16) 0.0085(14) 0.0045(12) 0.0120(13)
C52 0.0197(14) 0.0243(17) 0.0146(15) 0.0059(13) 0.0052(11) 0.0088(12)
C53 0.0222(14) 0.0226(16) 0.0116(14) 0.0067(13) 0.0043(11) 0.0088(12)
C54 0.0206(14) 0.0238(16) 0.0135(15) 0.0082(13) 0.0018(11) 0.0099(12)
C55 0.0203(14) 0.0252(17) 0.0136(15) 0.0079(13) 0.0021(11) 0.0092(13)
C56 0.0227(15) 0.0289(18) 0.0181(16) 0.0074(14) 0.0044(12) 0.0127(13)
C57 0.0303(16) 0.0205(16) 0.0193(16) 0.0065(13) 0.0061(13) 0.0111(13)
C58 0.0255(15) 0.0198(16) 0.0130(15) 0.0052(13) 0.0031(11) 0.0081(13)
C59 0.0352(17) 0.0178(16) 0.0240(18) 0.0038(14) 0.0084(14) 0.0070(14)
C60 0.0338(17) 0.0231(17) 0.0176(17) 0.0032(14) 0.0030(13) 0.0031(14)
C61 0.0224(15) 0.0215(17) 0.0234(17) 0.0042(14) 0.0036(12) 0.0012(13)
C62 0.0248(16) 0.0164(16) 0.0272(18) 0.0065(14) 0.0060(13) -0.0014(13)
C63 0.0202(15) 0.0259(17) 0.0174(16) 0.0073(14) 0.0032(12) 0.0013(13)
C64 0.0141(14) 0.0237(16) 0.0183(16) 0.0036(13) 0.0013(11) 0.0041(12)
C65 0.0252(17) 0.039(2) 0.041(2) 0.0095(17) 0.0076(15) 0.0155(15)
C66 0.0251(16) 0.0237(17) 0.0256(18) 0.0036(15) 0.0019(13) 0.0028(13)
C67 0.0216(15) 0.0264(18) 0.0244(17) 0.0066(15) 0.0021(12) 0.0037(13)
C68 0.0202(14) 0.0232(17) 0.0188(16) 0.0078(13) 0.0061(12) 0.0033(12)
C69 0.0216(15) 0.0268(17) 0.0199(16) 0.0047(14) 0.0033(12) 0.0020(13)
C70 0.0212(15) 0.0324(19) 0.0238(18) 0.0077(15) 0.0033(13) 0.0036(14)
C71 0.0255(15) 0.0215(16) 0.0127(15) 0.0074(13) 0.0035(11) 0.0027(13)
C72 0.0250(15) 0.0187(16) 0.0169(16) 0.0059(13) 0.0025(12) 0.0021(13)
C73 0.0259(15) 0.0215(17) 0.0177(16) 0.0076(13) 0.0028(12) 0.0039(13)
C74 0.0339(17) 0.0191(16) 0.0170(16) 0.0056(13) 0.0039(13) -0.0019(14)
C75 0.0255(16) 0.0268(18) 0.0198(17) 0.0086(14) 0.0029(12) 0.0009(14)
C76 0.049(2) 0.0270(18) 0.0269(19) 0.0096(15) 0.0092(15) 0.0212(16)
C77 0.041(2) 0.048(2) 0.091(3) 0.038(3) 0.027(2) 0.0285(19)
C78 0.0318(18) 0.0286(18) 0.0326(19) 0.0154(16) 0.0095(14) 0.0106(15)
C79 0.0286(16) 0.0254(17) 0.0196(16) 0.0110(14) 0.0060(12) 0.0081(14)
C80 0.0260(16) 0.0290(18) 0.0174(16) 0.0129(14) 0.0047(12) 0.0090(13)
C81 0.0291(17) 0.0314(19) 0.0299(19) 0.0148(16) 0.0020(14) 0.0066(15)
C82 0.0270(17) 0.048(2) 0.043(2) 0.027(2) 0.0072(15) 0.0157(17)
C83 0.0270(16) 0.0227(17) 0.0121(15) 0.0060(13) 0.0012(12) 0.0063(13)
C84 0.0302(16) 0.0175(16) 0.0196(16) 0.0069(13) 0.0019(12) 0.0044(13)
C85 0.0303(17) 0.0234(17) 0.0242(18) 0.0089(14) 0.0046(13) 0.0056(14)
C86 0.0345(17) 0.0203(17) 0.0209(17) 0.0084(14) 0.0072(13) 0.0037(14)
C87 0.0279(16) 0.0245(17) 0.0164(16) 0.0078(14) 0.0040(12) 0.0051(13)
C88 0.048(2) 0.0289(19) 0.047(2) 0.0150(18) 0.0174(17) 0.0228(17)
C89 0.043(2) 0.036(2) 0.057(3) -0.0020(19) -0.0085(18) 0.0243(18)
C90 0.0314(18) 0.0197(17) 0.037(2) 0.0033(16) -0.0057(15) 0.0013(14)
C91 0.0241(16) 0.0216(17) 0.0261(18) 0.0041(14) -0.0006(13) 0.0024(13)
C92 0.0256(15) 0.0202(16) 0.0177(16) 0.0093(13) 0.0041(12) 0.0045(13)
C93 0.0273(17) 0.0189(17) 0.0315(19) 0.0030(15) -0.0002(14) 0.0016(13)
C94 0.0265(17) 0.0257(18) 0.033(2) 0.0062(16) -0.0027(14) 0.0056(14)
C95 0.0279(16) 0.0205(16) 0.0119(15) 0.0083(13) 0.0024(12) 0.0033(13)
C96 0.0268(16) 0.0216(17) 0.0246(17) 0.0115(14) 0.0005(13) 0.0036(13)
C97 0.0272(16) 0.035(2) 0.0256(18) 0.0179(16) 0.0043(13) 0.0080(15)
C98 0.0384(18) 0.0206(17) 0.0191(17) 0.0072(14) 0.0027(13) 0.0054(14)
C99 0.0261(16) 0.0223(17) 0.0188(16) 0.0075(14) 0.0022(12) 0.0034(13)
C100 0.056(2) 0.049(2) 0.029(2) 0.0116(18) 0.0078(17) 0.0352(19)
C101 0.0299(17) 0.034(2) 0.040(2) 0.0148(17) 0.0071(15) 0.0183(15)
C102 0.0251(16) 0.0229(17) 0.0212(17) 0.0075(14) 0.0020(12) 0.0046(13)
C103 0.0230(15) 0.0255(17) 0.0186(16) 0.0079(14) 0.0017(12) 0.0064(13)
C104 0.0228(15) 0.0222(16) 0.0147(15) 0.0087(13) 0.0042(11) 0.0056(12)
C105 0.0265(16) 0.0252(17) 0.0214(17) 0.0072(14) 0.0002(13) 0.0030(14)
C106 0.0234(16) 0.0306(19) 0.0244(18) 0.0096(15) 0.0006(13) 0.0073(14)
C107 0.0254(15) 0.0207(16) 0.0115(15) 0.0048(13) 0.0010(11) 0.0045(13)
C108 0.0246(15) 0.0174(16) 0.0157(15) 0.0050(13) 0.0022(12) 0.0019(12)
C109 0.0237(15) 0.0227(17) 0.0173(16) 0.0067(13) 0.0035(12) 0.0039(13)
C110 0.0291(16) 0.0185(16) 0.0170(16) 0.0072(13) 0.0040(12) 0.0016(13)
C111 0.0241(15) 0.0219(17) 0.0152(15) 0.0068(13) 0.0028(12) 0.0027(13)
C112 0.0396(19) 0.0248(18) 0.041(2) 0.0118(16) 0.0141(16) 0.0177(15)
O41 0.0267(11) 0.0254(12) 0.0225(12) 0.0077(10) 0.0032(9) 0.0053(9)
O42 0.0258(11) 0.0386(14) 0.0260(13) 0.0122(11) 0.0059(9) 0.0115(10)
O43 0.0218(10) 0.0357(13) 0.0253(12) 0.0129(11) 0.0045(9) 0.0079(10)
O44 0.0320(12) 0.0302(13) 0.0250(13) 0.0086(11) 0.0041(9) 0.0074(10)
O45 0.0259(11) 0.0392(14) 0.0267(13) 0.0134(11) -0.0001(9) -0.0001(10)
O46 0.0466(14) 0.0339(14) 0.0324(14) 0.0077(12) -0.0097(11) 0.0120(11)
O47 0.0313(12) 0.0345(14) 0.0497(16) 0.0173(13) 0.0012(11) 0.0119(11)
O48 0.0359(13) 0.0459(15) 0.0416(15) 0.0216(13) 0.0016(11) 0.0164(11)
O49 0.0249(11) 0.0291(12) 0.0300(13) 0.0113(11) 0.0054(9) 0.0098(9)
O50 0.0288(12) 0.0222(12) 0.0560(17) 0.0129(12) 0.0051(11) 0.0086(10)
O51 0.0319(12) 0.0255(12) 0.0241(12) 0.0077(10) 0.0027(9) 0.0056(10)
O52 0.0481(15) 0.0411(15) 0.0323(14) 0.0066(12) -0.0083(11) 0.0171(12)
O53 0.0398(13) 0.0232(13) 0.0448(16) 0.0057(12) -0.0024(11) 0.0089(11)
O54 0.0340(13) 0.0516(17) 0.0546(18) 0.0247(14) 0.0076(12) 0.0149(12)
O55 0.0491(15) 0.0293(14) 0.0349(15) 0.0112(12) 0.0077(11) 0.0047(11)
O56 0.0362(14) 0.0579(18) 0.0388(16) 0.0186(14) -0.0005(11) -0.0119(13)
O57 0.0443(14) 0.0291(13) 0.0267(13) 0.0079(11) 0.0034(10) -0.0008(11)
O58 0.0325(13) 0.0494(16) 0.0411(16) 0.0139(13) 0.0094(11) 0.0054(12)
O59 0.0229(11) 0.0261(12) 0.0262(12) 0.0067(10) 0.0048(9) 0.0025(9)
O60 0.0281(11) 0.0248(12) 0.0290(13) 0.0067(10) 0.0032(9) 0.0058(9)
O61 0.0267(11) 0.0351(13) 0.0440(15) 0.0236(12) 0.0112(10) 0.0115(10)
O62 0.0360(13) 0.0691(19) 0.0393(15) 0.0259(14) 0.0068(11) 0.0245(13)
O63 0.0448(14) 0.0341(14) 0.0483(17) 0.0087(13) 0.0127(12) 0.0160(12)
O64 0.0495(15) 0.0290(14) 0.0429(16) 0.0007(12) -0.0031(12) 0.0116(12)
O65 0.0543(16) 0.0404(15) 0.0443(16) 0.0041(13) 0.0023(12) 0.0252(13)
O66 0.0507(15) 0.0462(16) 0.0399(15) 0.0204(13) 0.0113(12) 0.0238(12)
O67 0.0345(13) 0.0624(18) 0.0324(15) 0.0043(13) -0.0018(11) 0.0242(12)
O68 0.0451(15) 0.0525(18) 0.065(2) 0.0304(16) 0.0136(13) 0.0184(13)
O69 0.0432(15) 0.0618(19) 0.0581(19) 0.0275(16) 0.0010(13) 0.0102(14)
O70 0.0353(14) 0.065(2) 0.0475(17) 0.0157(15) 0.0094(12) 0.0030(13)
O71 0.0711(19) 0.0320(15) 0.0518(18) 0.0105(14) 0.0058(14) 0.0069(14)
O72 0.0448(16) 0.062(2) 0.089(3) 0.0092(19) 0.0256(16) 0.0075(15)
O73 0.095(2) 0.097(3) 0.051(2) 0.029(2) 0.0096(17) 0.053(2)
O74 0.028(3) 0.061(4) 0.044(3) 0.025(3) 0.008(2) 0.023(2)
O75 0.034(2) 0.031(2) 0.031(2) 0.0062(19) 0.0024(17) -0.0117(18)
O76 0.030(2) 0.020(2) 0.022(2) 0.005(2) 0.0024(18) 0.0092(19)
O77 0.037(3) 0.063(3) 0.030(3) 0.008(3) 0.0087(19) 0.028(2)
O78 0.020(2) 0.049(3) 0.036(3) -0.018(3) 0.000(2) 0.001(2)
O74' 0.068(7) 0.102(9) 0.106(9) 0.085(8) 0.058(6) 0.050(6)
O75' 0.143(8) 0.047(5) 0.045(5) 0.016(4) -0.001(5) 0.009(5)
O77' 0.109(8) 0.109(8) 0.050(5) 0.038(6) 0.029(5) 0.085(7)
N9 0.091(6) 0.127(8) 0.150(8) 0.081(7) -0.015(6) 0.016(6)
C113 0.088(7) 0.095(7) 0.120(8) 0.060(6) 0.023(6) 0.049(6)
C114 0.073(6) 0.120(8) 0.132(8) 0.048(7) 0.008(6) 0.014(6)

loop_
_atom_type_symbol
_atom_type_description
_atom_type_scat_dispersion_real
_atom_type_scat_dispersion_imag
_atom_type_scat_source
C C 0.0033 0.0016 'International Tables Vol C Tables 4.2.6.8 and 6.1.1.4'
H H 0.0000 0.0000 'International Tables Vol C Tables 4.2.6.8 and 6.1.1.4'
N N 0.0061 0.0033 'International Tables Vol C Tables 4.2.6.8 and 6.1.1.4'
O O 0.0106 0.0060 'International Tables Vol C Tables 4.2.6.8 and 6.1.1.4'
S S 0.1246 0.1234 'International Tables Vol C Tables 4.2.6.8 and 6.1.1.4'

loop_
_geom_angle_atom_site_label_1
_geom_angle_atom_site_label_2
_geom_angle_atom_site_label_3
_geom_angle
O1 S1 O3 112.51(13)
O1 S1 O2 114.36(12)
O3 S1 O2 111.14(12)
O1 S1 C7 108.21(12)
O3 S1 C7 103.73(12)
O2 S1 C7 106.07(12)
O6 S2 O5 113.94(12)
O6 S2 O4 111.60(13)
O5 S2 O4 110.45(12)
O6 S2 C4 106.02(13)
O5 S2 C4 110.46(13)
O4 S2 C4 103.80(12)
O11 S3 O13 115.07(13)
O11 S3 O12 110.33(13)
O13 S3 O12 110.90(13)
O11 S3 C20 107.12(12)
O13 S3 C20 108.77(12)
O12 S3 C20 103.96(13)
O16 S4 O14 114.60(13)
O16 S4 O15 110.66(12)
O14 S4 O15 111.33(12)
O16 S4 C23 109.60(12)
O14 S4 C23 106.55(12)
O15 S4 C23 103.40(13)
O21 S5 O23 111.93(12)
O21 S5 O22 113.19(12)
O23 S5 O22 111.78(12)
O21 S5 C39 109.89(12)
O23 S5 C39 103.93(12)
O22 S5 C39 105.49(12)
O24 S6 O26 114.31(12)
O24 S6 O25 110.83(12)
O26 S6 O25 111.25(12)
O24 S6 C36 105.80(12)
O26 S6 C36 109.69(13)
O25 S6 C36 104.33(12)
O33 S7 O31 114.60(14)
O33 S7 O32 110.97(13)
O31 S7 O32 111.19(14)
O33 S7 C55 108.94(13)
O31 S7 C55 106.89(13)
O32 S7 C55 103.55(14)
O35 S8 O34 114.33(14)
O35 S8 O36 110.89(13)
O34 S8 O36 111.38(14)
O35 S8 C52 107.00(13)
O34 S8 C52 108.85(13)
O36 S8 C52 103.72(13)
C10 O7 C11 118.2(2)
C13 O8 C12 112.3(2)
C14 O9 C15 111.9(2)
C17 O10 C16 117.2(2)
C26 O17 C27 118.1(2)
C28 O18 C29 111.7(2)
C30 O19 C31 111.2(2)
C1 O20 C32 119.1(2)
C42 O27 C43 119.2(2)
C44 O28 C45 112.0(2)
C46 O29 C47 111.1(2)
C49 O30 C48 118.1(2)
C58 O37 C59 117.8(2)
C60 O38 C61 112.3(2)
C62 O39 C63 111.2(2)
C33 O40 C64 117.7(2)
C70 N1 C66 121.2(3)
C70 N1 C65 119.3(3)
C66 N1 C65 119.5(3)
C74 N2 C73 121.2(3)
C74 N2 C76 118.8(3)
C73 N2 C76 120.0(3)
C78 N3 C82 121.1(3)
C78 N3 C77 119.7(3)
C82 N3 C77 119.1(3)
C86 N4 C85 121.2(3)
C86 N4 C88 119.5(3)
C85 N4 C88 119.3(3)
C90 N5 C94 120.7(3)
C90 N5 C89 119.8(3)
C94 N5 C89 119.5(3)
C97 N6 C98 120.4(3)
C97 N6 C100 119.5(3)
C98 N6 C100 120.1(3)
C102 N7 C106 121.2(3)
C102 N7 C101 118.7(3)
C106 N7 C101 120.0(3)
C110 N8 C109 120.9(3)
C110 N8 C112 119.0(3)
C109 N8 C112 120.1(3)
O20 C1 C2 124.5(3)
O20 C1 C6 113.9(2)
C2 C1 C6 121.5(3)
C1 C2 C3 119.6(3)
C1 C2 H2 120.2
C3 C2 H2 120.2
C4 C3 C2 121.7(3)
C4 C3 H3 119.2
C2 C3 H3 119.2
C3 C4 C5 118.9(3)
C3 C4 S2 115.9(2)
C5 C4 S2 124.2(2)
C6 C5 C4 119.1(2)
C6 C5 C10 117.2(3)
C4 C5 C10 123.6(3)
C7 C6 C5 118.9(2)
C7 C6 C1 124.3(3)
C5 C6 C1 116.8(2)
C8 C7 C6 119.1(3)
C8 C7 S1 115.3(2)
C6 C7 S1 125.1(2)
C7 C8 C9 121.6(3)
C7 C8 H8 119.2
C9 C8 H8 119.2
C10 C9 C8 119.8(3)
C10 C9 H9 120.1
C8 C9 H9 120.1
O7 C10 C9 124.7(2)
O7 C10 C5 114.4(2)
C9 C10 C5 120.8(3)
O7 C11 C12 106.8(2)
O7 C11 H11A 110.4
C12 C11 H11A 110.4
O7 C11 H11B 110.4
C12 C11 H11B 110.4
H11A C11 H11B 108.6
O8 C12 C11 108.5(2)
O8 C12 H12A 110.0
C11 C12 H12A 110.0
O8 C12 H12B 110.0
C11 C12 H12B 110.0
H12A C12 H12B 108.4
O8 C13 C14 109.0(2)
O8 C13 H13A 109.9
C14 C13 H13A 109.9
O8 C13 H13B 109.9
C14 C13 H13B 109.9
H13A C13 H13B 108.3
O9 C14 C13 109.1(2)
O9 C14 H14A 109.9
C13 C14 H14A 109.9
O9 C14 H14B 109.9
C13 C14 H14B 109.9
H14A C14 H14B 108.3
O9 C15 C16 108.8(2)
O9 C15 H15A 109.9
C16 C15 H15A 109.9
O9 C15 H15B 109.9
C16 C15 H15B 109.9
H15A C15 H15B 108.3
O10 C16 C15 108.0(2)
O10 C16 H16A 110.1
C15 C16 H16A 110.1
O10 C16 H16B 110.1
C15 C16 H16B 110.1
H16A C16 H16B 108.4
O10 C17 C18 123.7(3)
O10 C17 C22 115.4(2)
C18 C17 C22 120.9(2)
C17 C18 C19 119.8(3)
C17 C18 H18 120.1
C19 C18 H18 120.1
C20 C19 C18 122.0(3)
C20 C19 H19 119.0
C18 C19 H19 119.0
C19 C20 C21 118.8(2)
C19 C20 S3 115.5(2)
C21 C20 S3 125.4(2)
C22 C21 C26 117.7(2)
C22 C21 C20 118.1(2)
C26 C21 C20 124.2(2)
C21 C22 C17 117.8(2)
C21 C22 C23 118.5(3)
C17 C22 C23 123.7(2)
C24 C23 C22 119.0(2)
C24 C23 S4 116.0(2)
C22 C23 S4 124.2(2)
C23 C24 C25 122.0(3)
C23 C24 H24 119.0
C25 C24 H24 119.0
C26 C25 C24 119.6(3)
C26 C25 H25 120.2
C24 C25 H25 120.2
O17 C26 C25 123.5(3)
O17 C26 C21 115.5(2)
C25 C26 C21 120.9(2)
O17 C27 C28 106.2(2)
O17 C27 H27A 110.5
C28 C27 H27A 110.5
O17 C27 H27B 110.5
C28 C27 H27B 110.5
H27A C27 H27B 108.7
O18 C28 C27 109.0(2)
O18 C28 H28A 109.9
C27 C28 H28A 109.9
O18 C28 H28B 109.9
C27 C28 H28B 109.9
H28A C28 H28B 108.3
O18 C29 C30 109.5(2)
O18 C29 H29A 109.8
C30 C29 H29A 109.8
O18 C29 H29B 109.8
C30 C29 H29B 109.8
H29A C29 H29B 108.2
O19 C30 C29 109.0(2)
O19 C30 H30A 109.9
C29 C30 H30A 109.9
O19 C30 H30B 109.9
C29 C30 H30B 109.9
H30A C30 H30B 108.3
O19 C31 C32 108.9(2)
O19 C31 H31A 109.9
C32 C31 H31A 109.9
O19 C31 H31B 109.9
C32 C31 H31B 109.9
H31A C31 H31B 108.3
O20 C32 C31 106.4(2)
O20 C32 H32A 110.4
C31 C32 H32A 110.4
O20 C32 H32B 110.4
C31 C32 H32B 110.4
H32A C32 H32B 108.6
O40 C33 C34 124.3(2)
O40 C33 C38 114.5(2)
C34 C33 C38 121.1(3)
C33 C34 C35 120.0(3)
C33 C34 H34 120.0
C35 C34 H34 120.0
C36 C35 C34 121.7(3)
C36 C35 H35 119.1
C34 C35 H35 119.2
C35 C36 C37 118.8(3)
C35 C36 S6 115.4(2)
C37 C36 S6 125.1(2)
C38 C37 C42 117.3(2)
C38 C37 C36 119.2(2)
C42 C37 C36 123.5(3)
C37 C38 C39 119.0(2)
C37 C38 C33 117.2(2)
C39 C38 C33 123.8(3)
C40 C39 C38 119.1(3)
C40 C39 S5 115.5(2)
C38 C39 S5 124.5(2)
C39 C40 C41 121.7(3)
C39 C40 H40 119.1
C41 C40 H40 119.1
C42 C41 C40 119.5(2)
C42 C41 H41 120.2
C40 C41 H41 120.2
O27 C42 C41 124.4(2)
O27 C42 C37 114.5(2)
C41 C42 C37 121.1(3)
O27 C43 C44 106.3(2)
O27 C43 H43A 110.5
C44 C43 H43A 110.5
O27 C43 H43B 110.5
C44 C43 H43B 110.5
H43A C43 H43B 108.7
O28 C44 C43 109.4(2)
O28 C44 H44A 109.8
C43 C44 H44A 109.8
O28 C44 H44B 109.8
C43 C44 H44B 109.8
H44A C44 H44B 108.2
O28 C45 C46 109.6(2)
O28 C45 H45A 109.8
C46 C45 H45A 109.8
O28 C45 H45B 109.8
C46 C45 H45B 109.8
H45A C45 H45B 108.2
O29 C46 C45 109.8(2)
O29 C46 H46A 109.7
C45 C46 H46A 109.7
O29 C46 H46B 109.7
C45 C46 H46B 109.7
H46A C46 H46B 108.2
O29 C47 C48 109.7(2)
O29 C47 H47A 109.7
C48 C47 H47A 109.7
O29 C47 H47B 109.7
C48 C47 H47B 109.7
H47A C47 H47B 108.2
O30 C48 C47 108.3(2)
O30 C48 H48A 110.0
C47 C48 H48A 110.0
O30 C48 H48B 110.0
C47 C48 H48B 110.0
H48A C48 H48B 108.4
O30 C49 C50 123.3(3)
O30 C49 C54 115.4(2)
C50 C49 C54 121.2(3)
C49 C50 C51 119.2(3)
C49 C50 H50 120.4
C51 C50 H50 120.4
C52 C51 C50 121.8(3)
C52 C51 H51 119.1
C50 C51 H51 119.1
C51 C52 C53 119.5(3)
C51 C52 S8 115.7(2)
C53 C52 S8 124.1(2)
C54 C53 C58 117.9(2)
C54 C53 C52 118.1(3)
C58 C53 C52 124.0(3)
C53 C54 C49 117.8(2)
C53 C54 C55 118.0(3)
C49 C54 C55 124.2(3)
C56 C55 C54 119.3(3)
C56 C55 S7 115.6(2)
C54 C55 S7 124.7(2)
C55 C56 C57 122.5(3)
C55 C56 H56 118.8
C57 C56 H56 118.8
C58 C57 C56 118.9(3)
C58 C57 H57 120.6
C56 C57 H57 120.6
O37 C58 C57 123.1(3)
O37 C58 C53 115.8(2)
C57 C58 C53 121.0(3)
O37 C59 C60 107.4(2)
O37 C59 H59A 110.2
C60 C59 H59A 110.2
O37 C59 H59B 110.2
C60 C59 H59B 110.2
H59A C59 H59B 108.5
O38 C60 C59 108.8(2)
O38 C60 H60A 109.9
C59 C60 H60A 109.9
O38 C60 H60B 109.9
C59 C60 H60B 109.9
H60A C60 H60B 108.3
O38 C61 C62 108.9(2)
O38 C61 H61A 109.9
C62 C61 H61A 109.9
O38 C61 H61B 109.9
C62 C61 H61B 109.9
H61A C61 H61B 108.3
O39 C62 C61 109.4(2)
O39 C62 H62A 109.8
C61 C62 H62A 109.8
O39 C62 H62B 109.8
C61 C62 H62B 109.8
H62A C62 H62B 108.2
O39 C63 C64 109.5(2)
O39 C63 H63A 109.8
C64 C63 H63A 109.8
O39 C63 H63B 109.8
C64 C63 H63B 109.8
H63A C63 H63B 108.2
O40 C64 C63 106.8(2)
O40 C64 H64A 110.4
C63 C64 H64A 110.4
O40 C64 H64B 110.4
C63 C64 H64B 110.4
H64A C64 H64B 108.6
N1 C65 H65A 109.5
N1 C65 H65B 109.5
H65A C65 H65B 109.5
N1 C65 H65C 109.5
H65A C65 H65C 109.5
H65B C65 H65C 109.5
N1 C66 C67 120.4(3)
N1 C66 H66 119.8
C67 C66 H66 119.8
C66 C67 C68 120.3(3)
C66 C67 H67 119.9
C68 C67 H67 119.9
C67 C68 C69 117.5(3)
C67 C68 C71 121.2(3)
C69 C68 C71 121.3(3)
C70 C69 C68 120.3(3)
C70 C69 H69 119.8
C68 C69 H69 119.8
N1 C70 C69 120.2(3)
N1 C70 H70 119.9
C69 C70 H70 119.9
C72 C71 C75 117.6(3)
C72 C71 C68 121.1(3)
C75 C71 C68 121.3(3)
C73 C72 C71 120.2(3)
C73 C72 H72 119.9
C71 C72 H72 119.9
N2 C73 C72 120.2(3)
N2 C73 H73 119.9
C72 C73 H73 119.9
N2 C74 C75 120.1(3)
N2 C74 H74 120.0
C75 C74 H74 120.0
C74 C75 C71 120.6(3)
C74 C75 H75 119.7
C71 C75 H75 119.7
N2 C76 H76A 109.5
N2 C76 H76B 109.5
H76A C76 H76B 109.5
N2 C76 H76C 109.5
H76A C76 H76C 109.5
H76B C76 H76C 109.5
N3 C77 H77A 109.5
N3 C77 H77B 109.5
H77A C77 H77B 109.5
N3 C77 H77C 109.5
H77A C77 H77C 109.5
H77B C77 H77C 109.5
N3 C78 C79 120.5(3)
N3 C78 H78 119.7
C79 C78 H78 119.7
C78 C79 C80 119.9(3)
C78 C79 H79 120.1
C80 C79 H79 120.1
C79 C80 C81 118.4(3)
C79 C80 C83 120.6(3)
C81 C80 C83 121.0(3)
C82 C81 C80 119.0(3)
C82 C81 H81 120.5
C80 C81 H81 120.5
N3 C82 C81 121.0(3)
N3 C82 H82 119.5
C81 C82 H82 119.5
C87 C83 C84 118.2(3)
C87 C83 C80 121.5(3)
C84 C83 C80 120.4(3)
C85 C84 C83 119.7(3)
C85 C84 H84 120.1
C83 C84 H84 120.1
N4 C85 C84 120.5(3)
N4 C85 H85 119.7
C84 C85 H85 119.7
N4 C86 C87 120.4(3)
N4 C86 H86 119.8
C87 C86 H86 119.8
C86 C87 C83 120.0(3)
C86 C87 H87 120.0
C83 C87 H87 120.0
N4 C88 H88A 109.5
N4 C88 H88B 109.5
H88A C88 H88B 109.5
N4 C88 H88C 109.5
H88A C88 H88C 109.5
H88B C88 H88C 109.5
N5 C89 H89A 109.5
N5 C89 H89B 109.5
H89A C89 H89B 109.5
N5 C89 H89C 109.5
H89A C89 H89C 109.5
H89B C89 H89C 109.5
N5 C90 C91 120.9(3)
N5 C90 H90 119.6
C91 C90 H90 119.6
C90 C91 C92 120.4(3)
C90 C91 H91 119.8
C92 C91 H91 119.8
C93 C92 C91 116.9(3)
C93 C92 C95 121.6(3)
C91 C92 C95 121.5(3)
C94 C93 C92 120.9(3)
C94 C93 H93 119.5
C92 C93 H93 119.5
N5 C94 C93 120.3(3)
N5 C94 H94 119.9
C93 C94 H94 119.9
C96 C95 C99 117.6(3)
C96 C95 C92 121.1(3)
C99 C95 C92 121.2(3)
C97 C96 C95 119.4(3)
C97 C96 H96 120.3
C95 C96 H96 120.3
N6 C97 C96 121.7(3)
N6 C97 H97 119.2
C96 C97 H97 119.2
N6 C98 C99 120.4(3)
N6 C98 H98 119.8
C99 C98 H98 119.8
C98 C99 C95 120.5(3)
C98 C99 H99 119.8
C95 C99 H99 119.8
N6 C100 H10A 109.5
N6 C100 H10B 109.5
H10A C100 H10B 109.5
N6 C100 H10C 109.5
H10A C100 H10C 109.5
H10B C100 H10C 109.5
N7 C101 H10D 109.5
N7 C101 H10E 109.5
H10D C101 H10E 109.5
N7 C101 H10F 109.5
H10D C101 H10F 109.5
H10E C101 H10F 109.5
N7 C102 C103 120.4(3)
N7 C102 H102 119.8
C103 C102 H102 119.8
C102 C103 C104 119.9(3)
C102 C103 H103 120.0
C104 C103 H103 120.0
C103 C104 C105 118.2(3)
C103 C104 C107 120.1(3)
C105 C104 C107 121.7(3)
C106 C105 C104 120.1(3)
C106 C105 H105 119.9
C104 C105 H105 119.9
N7 C106 C105 120.1(3)
N7 C106 H106 120.0
C105 C106 H106 120.0
C111 C107 C108 118.1(3)
C111 C107 C104 121.7(3)
C108 C107 C104 120.2(3)
C109 C108 C107 119.6(3)
C109 C108 H108 120.2
C107 C108 H108 120.2
N8 C109 C108 120.9(3)
N8 C109 H109 119.6
C108 C109 H109 119.6
N8 C110 C111 120.5(3)
N8 C110 H110 119.7
C111 C110 H110 119.7
C110 C111 C107 120.0(3)
C110 C111 H111 120.0
C107 C111 H111 120.0
N8 C112 H11C 109.5
N8 C112 H11D 109.5
H11C C112 H11D 109.5
N8 C112 H11E 109.5
H11C C112 H11E 109.5
H11D C112 H11E 109.5
N9 C113 C114 170.0(17)

loop_
_geom_bond_atom_site_label_1
_geom_bond_atom_site_label_2
_geom_bond_distance
S1 O1 1.453(2)
S1 O3 1.456(2)
S1 O2 1.460(2)
S1 C7 1.810(3)
S2 O6 1.449(2)
S2 O5 1.465(2)
S2 O4 1.467(2)
S2 C4 1.797(3)
S3 O11 1.457(2)
S3 O13 1.458(2)
S3 O12 1.470(2)
S3 C20 1.795(3)
S4 O16 1.455(2)
S4 O14 1.457(2)
S4 O15 1.471(2)
S4 C23 1.802(3)
S5 O21 1.454(2)
S5 O23 1.455(2)
S5 O22 1.462(2)
S5 C39 1.809(3)
S6 O24 1.454(2)
S6 O26 1.457(2)
S6 O25 1.464(2)
S6 C36 1.799(3)
S7 O33 1.451(2)
S7 O31 1.456(2)
S7 O32 1.467(2)
S7 C55 1.788(3)
S8 O35 1.457(2)
S8 O34 1.461(2)
S8 O36 1.468(2)
S8 C52 1.795(3)
O7 C10 1.351(3)
O7 C11 1.437(3)
O8 C13 1.430(3)
O8 C12 1.430(3)
O9 C14 1.426(3)
O9 C15 1.436(3)
O10 C17 1.358(3)
O10 C16 1.437(3)
O17 C26 1.356(3)
O17 C27 1.442(3)
O18 C28 1.423(3)
O18 C29 1.431(3)
O19 C30 1.426(4)
O19 C31 1.429(3)
O20 C1 1.350(3)
O20 C32 1.441(3)
O27 C42 1.351(3)
O27 C43 1.437(3)
O28 C44 1.428(3)
O28 C45 1.433(3)
O29 C46 1.426(3)
O29 C47 1.431(3)
O30 C49 1.349(3)
O30 C48 1.436(3)
O37 C58 1.352(3)
O37 C59 1.437(4)
O38 C60 1.427(4)
O38 C61 1.428(3)
O39 C62 1.421(4)
O39 C63 1.429(3)
O40 C33 1.351(3)
O40 C64 1.442(3)
N1 C70 1.341(4)
N1 C66 1.343(4)
N1 C65 1.483(4)
N2 C74 1.343(4)
N2 C73 1.355(4)
N2 C76 1.480(4)
N3 C78 1.329(4)
N3 C82 1.343(5)
N3 C77 1.487(4)
N4 C86 1.341(4)
N4 C85 1.353(4)
N4 C88 1.481(4)
N5 C90 1.339(4)
N5 C94 1.344(4)
N5 C89 1.481(4)
N6 C97 1.343(4)
N6 C98 1.345(4)
N6 C100 1.483(4)
N7 C102 1.342(4)
N7 C106 1.352(4)
N7 C101 1.486(4)
N8 C110 1.349(4)
N8 C109 1.350(4)
N8 C112 1.477(4)
C1 C2 1.359(4)
C1 C6 1.438(4)
C2 C3 1.412(4)
C2 H2 0.9500
C3 C4 1.372(4)
C3 H3 0.9500
C4 C5 1.437(4)
C5 C6 1.431(4)
C5 C10 1.438(4)
C6 C7 1.431(4)
C7 C8 1.371(4)
C8 C9 1.408(4)
C8 H8 0.9500
C9 C10 1.364(4)
C9 H9 0.9500
C11 C12 1.508(4)
C11 H11A 0.9900
C11 H11B 0.9900
C12 H12A 0.9900
C12 H12B 0.9900
C13 C14 1.503(4)
C13 H13A 0.9900
C13 H13B 0.9900
C14 H14A 0.9900
C14 H14B 0.9900
C15 C16 1.500(4)
C15 H15A 0.9900
C15 H15B 0.9900
C16 H16A 0.9900
C16 H16B 0.9900
C17 C18 1.364(4)
C17 C22 1.438(4)
C18 C19 1.397(4)
C18 H18 0.9500
C19 C20 1.377(4)
C19 H19 0.9500
C20 C21 1.450(4)
C21 C22 1.427(4)
C21 C26 1.430(4)
C22 C23 1.441(4)
C23 C24 1.369(4)
C24 C25 1.400(4)
C24 H24 0.9500
C25 C26 1.368(4)
C25 H25 0.9500
C27 C28 1.503(4)
C27 H27A 0.9900
C27 H27B 0.9900
C28 H28A 0.9900
C28 H28B 0.9900
C29 C30 1.502(4)
C29 H29A 0.9900
C29 H29B 0.9900
C30 H30A 0.9900
C30 H30B 0.9900
C31 C32 1.501(4)
C31 H31A 0.9900
C31 H31B 0.9900
C32 H32A 0.9900
C32 H32B 0.9900
C33 C34 1.360(4)
C33 C38 1.437(4)
C34 C35 1.405(4)
C34 H34 0.9500
C35 C36 1.375(4)
C35 H35 0.9500
C36 C37 1.440(4)
C37 C38 1.427(4)
C37 C42 1.437(4)
C38 C39 1.435(4)
C39 C40 1.373(4)
C40 C41 1.406(4)
C40 H40 0.9500
C41 C42 1.369(4)
C41 H41 0.9500
C43 C44 1.497(4)
C43 H43A 0.9900
C43 H43B 0.9900
C44 H44A 0.9900
C44 H44B 0.9900
C45 C46 1.501(4)
C45 H45A 0.9900
C45 H45B 0.9900
C46 H46A 0.9900
C46 H46B 0.9900
C47 C48 1.501(4)
C47 H47A 0.9900
C47 H47B 0.9900
C48 H48A 0.9900
C48 H48B 0.9900
C49 C50 1.373(4)
C49 C54 1.432(4)
C50 C51 1.402(4)
C50 H50 0.9500
C51 C52 1.371(4)
C51 H51 0.9500
C52 C53 1.441(4)
C53 C54 1.427(4)
C53 C58 1.430(4)
C54 C55 1.441(4)
C55 C56 1.361(4)
C56 C57 1.404(4)
C56 H56 0.9500
C57 C58 1.367(4)
C57 H57 0.9500
C59 C60 1.495(4)
C59 H59A 0.9900
C59 H59B 0.9900
C60 H60A 0.9900
C60 H60B 0.9900
C61 C62 1.497(4)
C61 H61A 0.9900
C61 H61B 0.9900
C62 H62A 0.9900
C62 H62B 0.9900
C63 C64 1.503(4)
C63 H63A 0.9900
C63 H63B 0.9900
C64 H64A 0.9900
C64 H64B 0.9900
C65 H65A 0.9800
C65 H65B 0.9800
C65 H65C 0.9800
C66 C67 1.369(4)
C66 H66 0.9500
C67 C68 1.393(4)
C67 H67 0.9500
C68 C69 1.394(4)
C68 C71 1.480(4)
C69 C70 1.371(4)
C69 H69 0.9500
C70 H70 0.9500
C71 C72 1.393(4)
C71 C75 1.398(4)
C72 C73 1.373(4)
C72 H72 0.9500
C73 H73 0.9500
C74 C75 1.370(4)
C74 H74 0.9500
C75 H75 0.9500
C76 H76A 0.9800
C76 H76B 0.9800
C76 H76C 0.9800
C77 H77A 0.9800
C77 H77B 0.9800
C77 H77C 0.9800
C78 C79 1.379(4)
C78 H78 0.9500
C79 C80 1.392(4)
C79 H79 0.9500
C80 C81 1.393(4)
C80 C83 1.468(4)
C81 C82 1.380(5)
C81 H81 0.9500
C82 H82 0.9500
C83 C87 1.393(4)
C83 C84 1.402(4)
C84 C85 1.365(4)
C84 H84 0.9500
C85 H85 0.9500
C86 C87 1.373(4)
C86 H86 0.9500
C87 H87 0.9500
C88 H88A 0.9800
C88 H88B 0.9800
C88 H88C 0.9800
C89 H89A 0.9800
C89 H89B 0.9800
C89 H89C 0.9800
C90 C91 1.372(4)
C90 H90 0.9500
C91 C92 1.396(4)
C91 H91 0.9500
C92 C93 1.390(4)
C92 C95 1.483(4)
C93 C94 1.374(4)
C93 H93 0.9500
C94 H94 0.9500
C95 C96 1.398(4)
C95 C99 1.399(4)
C96 C97 1.367(4)
C96 H96 0.9500
C97 H97 0.9500
C98 C99 1.369(4)
C98 H98 0.9500
C99 H99 0.9500
C100 H10A 0.9800
C100 H10B 0.9800
C100 H10C 0.9800
C101 H10D 0.9800
C101 H10E 0.9800
C101 H10F 0.9800
C102 C103 1.373(4)
C102 H102 0.9500
C103 C104 1.391(4)
C103 H103 0.9500
C104 C105 1.394(4)
C104 C107 1.471(4)
C105 C106 1.370(4)
C105 H105 0.9500
C106 H106 0.9500
C107 C111 1.399(4)
C107 C108 1.402(4)
C108 C109 1.363(4)
C108 H108 0.9500
C109 H109 0.9500
C110 C111 1.365(4)
C110 H110 0.9500
C111 H111 0.9500
C112 H11C 0.9800
C112 H11D 0.9800
C112 H11E 0.9800
N9 C113 1.110(7)
C113 C114 1.514(8)

loop_
_geom_torsion_atom_site_label_1
_geom_torsion_atom_site_label_2
_geom_torsion_atom_site_label_3
_geom_torsion_atom_site_label_4
_geom_torsion
C32 O20 C1 C2 -15.6(4)
C32 O20 C1 C6 168.9(2)
O20 C1 C2 C3 -174.8(2)
C6 C1 C2 C3 0.5(4)
C1 C2 C3 C4 7.8(4)
C2 C3 C4 C5 -2.6(4)
C2 C3 C4 S2 -171.9(2)
O6 S2 C4 C3 131.7(2)
O5 S2 C4 C3 -104.4(2)
O4 S2 C4 C3 14.0(2)
O6 S2 C4 C5 -37.0(3)
O5 S2 C4 C5 86.9(2)
O4 S2 C4 C5 -154.7(2)
C3 C4 C5 C6 -10.6(4)
S2 C4 C5 C6 157.8(2)
C3 C4 C5 C10 167.9(3)
S2 C4 C5 C10 -23.7(4)
C4 C5 C6 C7 -163.4(2)
C10 C5 C6 C7 18.0(4)
C4 C5 C6 C1 18.1(4)
C10 C5 C6 C1 -160.5(2)
O20 C1 C6 C7 -15.9(4)
C2 C1 C6 C7 168.4(3)
O20 C1 C6 C5 162.5(2)
C2 C1 C6 C5 -13.2(4)
C5 C6 C7 C8 -10.0(4)
C1 C6 C7 C8 168.4(3)
C5 C6 C7 S1 162.2(2)
C1 C6 C7 S1 -19.4(4)
O1 S1 C7 C8 -101.6(2)
O3 S1 C7 C8 18.0(2)
O2 S1 C7 C8 135.2(2)
O1 S1 C7 C6 85.8(3)
O3 S1 C7 C6 -154.5(2)
O2 S1 C7 C6 -37.3(3)
C6 C7 C8 C9 -3.4(4)
S1 C7 C8 C9 -176.3(2)
C7 C8 C9 C10 8.3(4)
C11 O7 C10 C9 -13.1(4)
C11 O7 C10 C5 170.1(2)
C8 C9 C10 O7 -176.3(3)
C8 C9 C10 C5 0.3(4)
C6 C5 C10 O7 163.7(2)
C4 C5 C10 O7 -14.9(4)
C6 C5 C10 C9 -13.3(4)
C4 C5 C10 C9 168.1(3)
C10 O7 C11 C12 -177.4(2)
C13 O8 C12 C11 168.6(2)
O7 C11 C12 O8 -72.0(3)
C12 O8 C13 C14 167.7(2)
C15 O9 C14 C13 -173.1(2)
O8 C13 C14 O9 62.5(3)
C14 O9 C15 C16 -179.7(2)
C17 O10 C16 C15 -175.9(2)
O9 C15 C16 O10 -75.3(3)
C16 O10 C17 C18 -25.8(4)
C16 O10 C17 C22 157.6(2)
O10 C17 C18 C19 -175.2(2)
C22 C17 C18 C19 1.3(4)
C17 C18 C19 C20 8.1(4)
C18 C19 C20 C21 -3.7(4)
C18 C19 C20 S3 -177.6(2)
O11 S3 C20 C19 136.9(2)
O13 S3 C20 C19 -98.1(2)
O12 S3 C20 C19 20.1(2)
O11 S3 C20 C21 -36.5(3)
O13 S3 C20 C21 88.4(2)
O12 S3 C20 C21 -153.4(2)
C19 C20 C21 C22 -9.7(4)
S3 C20 C21 C22 163.6(2)
C19 C20 C21 C26 171.0(3)
S3 C20 C21 C26 -15.7(4)
C26 C21 C22 C17 -162.3(2)
C20 C21 C22 C17 18.3(4)
C26 C21 C22 C23 17.5(4)
C20 C21 C22 C23 -161.9(2)
O10 C17 C22 C21 162.3(2)
C18 C17 C22 C21 -14.5(4)
O10 C17 C22 C23 -17.5(4)
C18 C17 C22 C23 165.8(3)
C21 C22 C23 C24 -9.1(4)
C17 C22 C23 C24 170.6(3)
C21 C22 C23 S4 160.5(2)
C17 C22 C23 S4 -19.7(4)
O16 S4 C23 C24 -101.0(2)
O14 S4 C23 C24 134.5(2)
O15 S4 C23 C24 17.0(2)
O16 S4 C23 C22 89.1(2)
O14 S4 C23 C22 -35.5(3)
O15 S4 C23 C22 -152.9(2)
C22 C23 C24 C25 -3.1(4)
S4 C23 C24 C25 -173.6(2)
C23 C24 C25 C26 6.7(4)
C27 O17 C26 C25 -21.6(4)
C27 O17 C26 C21 161.8(2)
C24 C25 C26 O17 -174.1(3)
C24 C25 C26 C21 2.3(4)
C22 C21 C26 O17 162.4(2)
C20 C21 C26 O17 -18.3(4)
C22 C21 C26 C25 -14.3(4)
C20 C21 C26 C25 165.0(3)
C26 O17 C27 C28 174.9(2)
C29 O18 C28 C27 175.4(2)
O17 C27 C28 O18 -75.2(3)
C28 O18 C29 C30 -174.0(2)
C31 O19 C30 C29 169.2(2)
O18 C29 C30 O19 68.0(3)
C30 O19 C31 C32 170.3(2)
C1 O20 C32 C31 -175.0(2)
O19 C31 C32 O20 -77.4(3)
C64 O40 C33 C34 -17.9(4)
C64 O40 C33 C38 166.0(2)
O40 C33 C34 C35 -174.5(2)
C38 C33 C34 C35 1.4(4)
C33 C34 C35 C36 7.1(4)
C34 C35 C36 C37 -3.3(4)
C34 C35 C36 S6 -174.1(2)
O24 S6 C36 C35 131.9(2)
O26 S6 C36 C35 -104.4(2)
O25 S6 C36 C35 14.9(2)
O24 S6 C36 C37 -38.3(3)
O26 S6 C36 C37 85.5(2)
O25 S6 C36 C37 -155.3(2)
C35 C36 C37 C38 -8.8(4)
S6 C36 C37 C38 161.0(2)
C35 C36 C37 C42 168.6(3)
S6 C36 C37 C42 -21.5(4)
C42 C37 C38 C39 17.8(4)
C36 C37 C38 C39 -164.6(2)
C42 C37 C38 C33 -161.0(2)
C36 C37 C38 C33 16.6(4)
O40 C33 C38 C37 163.2(2)
C34 C33 C38 C37 -13.1(4)
O40 C33 C38 C39 -15.6(4)
C34 C33 C38 C39 168.1(3)
C37 C38 C39 C40 -10.5(4)
C33 C38 C39 C40 168.3(3)
C37 C38 C39 S5 158.0(2)
C33 C38 C39 S5 -23.2(4)
O21 S5 C39 C40 -104.3(2)
O23 S5 C39 C40 15.6(2)
O22 S5 C39 C40 133.3(2)
O21 S5 C39 C38 86.8(2)
O23 S5 C39 C38 -153.2(2)
O22 S5 C39 C38 -35.5(3)
C38 C39 C40 C41 -2.7(4)
S5 C39 C40 C41 -172.2(2)
C39 C40 C41 C42 8.0(4)
C43 O27 C42 C41 -6.4(4)
C43 O27 C42 C37 176.2(2)
C40 C41 C42 O27 -177.2(3)
C40 C41 C42 C37 0.1(4)
C38 C37 C42 O27 164.7(2)
C36 C37 C42 O27 -12.8(4)
C38 C37 C42 C41 -12.9(4)
C36 C37 C42 C41 169.7(3)
C42 O27 C43 C44 177.9(2)
C45 O28 C44 C43 161.0(2)
O27 C43 C44 O28 -72.8(3)
C44 O28 C45 C46 171.4(2)
C47 O29 C46 C45 -174.0(3)
O28 C45 C46 O29 67.3(3)
C46 O29 C47 C48 179.3(2)
C49 O30 C48 C47 -176.0(2)
O29 C47 C48 O30 -77.5(3)
C48 O30 C49 C50 -20.1(4)
C48 O30 C49 C54 163.3(2)
O30 C49 C50 C51 -177.7(3)
C54 C49 C50 C51 -1.3(4)
C49 C50 C51 C52 8.6(4)
C50 C51 C52 C53 -2.3(4)
C50 C51 C52 S8 -173.6(2)
O35 S8 C52 C51 136.8(2)
O34 S8 C52 C51 -99.2(2)
O36 S8 C52 C51 19.5(3)
O35 S8 C52 C53 -34.1(3)
O34 S8 C52 C53 89.9(3)
O36 S8 C52 C53 -151.4(2)
C51 C52 C53 C54 -11.1(4)
S8 C52 C53 C54 159.5(2)
C51 C52 C53 C58 169.0(3)
S8 C52 C53 C58 -20.4(4)
C58 C53 C54 C49 -162.3(3)
C52 C53 C54 C49 17.8(4)
C58 C53 C54 C55 17.2(4)
C52 C53 C54 C55 -162.7(2)
O30 C49 C54 C53 164.8(2)
C50 C49 C54 C53 -11.9(4)
O30 C49 C54 C55 -14.7(4)
C50 C49 C54 C55 168.7(3)
C53 C54 C55 C56 -7.9(4)
C49 C54 C55 C56 171.6(3)
C53 C54 C55 S7 163.8(2)
C49 C54 C55 S7 -16.7(4)
O33 S7 C55 C56 -104.0(2)
O31 S7 C55 C56 131.7(2)
O32 S7 C55 C56 14.2(3)
O33 S7 C55 C54 84.0(3)
O31 S7 C55 C54 -40.3(3)
O32 S7 C55 C54 -157.8(2)
C54 C55 C56 C57 -4.6(4)
S7 C55 C56 C57 -177.1(2)
C55 C56 C57 C58 7.5(4)
C59 O37 C58 C57 -15.6(4)
C59 O37 C58 C53 167.6(2)
C56 C57 C58 O37 -174.0(3)
C56 C57 C58 C53 2.6(4)
C54 C53 C58 O37 162.0(2)
C52 C53 C58 O37 -18.1(4)
C54 C53 C58 C57 -14.9(4)
C52 C53 C58 C57 165.0(3)
C58 O37 C59 C60 171.9(2)
C61 O38 C60 C59 174.2(2)
O37 C59 C60 O38 -73.2(3)
C60 O38 C61 C62 -179.2(2)
C63 O39 C62 C61 168.6(2)
O38 C61 C62 O39 62.2(3)
C62 O39 C63 C64 172.6(2)
C33 O40 C64 C63 -174.1(2)
O39 C63 C64 O40 -75.6(3)
C70 N1 C66 C67 0.2(4)
C65 N1 C66 C67 179.9(3)
N1 C66 C67 C68 -1.0(5)
C66 C67 C68 C69 0.9(4)
C66 C67 C68 C71 -179.6(3)
C67 C68 C69 C70 0.0(4)
C71 C68 C69 C70 -179.6(3)
C66 N1 C70 C69 0.7(4)
C65 N1 C70 C69 -179.0(3)
C68 C69 C70 N1 -0.8(4)
C67 C68 C71 C72 -29.4(4)
C69 C68 C71 C72 150.1(3)
C67 C68 C71 C75 149.9(3)
C69 C68 C71 C75 -30.6(4)
C75 C71 C72 C73 -0.4(4)
C68 C71 C72 C73 178.9(3)
C74 N2 C73 C72 1.1(4)
C76 N2 C73 C72 -177.8(3)
C71 C72 C73 N2 -1.1(4)
C73 N2 C74 C75 0.3(4)
C76 N2 C74 C75 179.3(3)
N2 C74 C75 C71 -1.8(4)
C72 C71 C75 C74 1.8(4)
C68 C71 C75 C74 -177.5(3)
C82 N3 C78 C79 0.8(5)
C77 N3 C78 C79 -177.5(3)
N3 C78 C79 C80 -0.2(5)
C78 C79 C80 C81 -0.7(4)
C78 C79 C80 C83 178.3(3)
C79 C80 C81 C82 1.0(4)
C83 C80 C81 C82 -178.0(3)
C78 N3 C82 C81 -0.5(5)
C77 N3 C82 C81 177.9(3)
C80 C81 C82 N3 -0.4(5)
C79 C80 C83 C87 142.4(3)
C81 C80 C83 C87 -38.7(4)
C79 C80 C83 C84 -38.3(4)
C81 C80 C83 C84 140.5(3)
C87 C83 C84 C85 -1.2(4)
C80 C83 C84 C85 179.5(3)
C86 N4 C85 C84 1.5(5)
C88 N4 C85 C84 -179.1(3)
C83 C84 C85 N4 -0.5(5)
C85 N4 C86 C87 -0.6(4)
C88 N4 C86 C87 180.0(3)
N4 C86 C87 C83 -1.2(4)
C84 C83 C87 C86 2.0(4)
C80 C83 C87 C86 -178.7(3)
C94 N5 C90 C91 -0.5(5)
C89 N5 C90 C91 177.8(3)
N5 C90 C91 C92 0.1(5)
C90 C91 C92 C93 -0.2(4)
C90 C91 C92 C95 -179.0(3)
C91 C92 C93 C94 0.6(5)
C95 C92 C93 C94 179.5(3)
C90 N5 C94 C93 0.9(5)
C89 N5 C94 C93 -177.4(3)
C92 C93 C94 N5 -1.0(5)
C93 C92 C95 C96 170.3(3)
C91 C92 C95 C96 -11.0(4)
C93 C92 C95 C99 -8.3(4)
C91 C92 C95 C99 170.4(3)
C99 C95 C96 C97 0.5(4)
C92 C95 C96 C97 -178.2(3)
C98 N6 C97 C96 0.1(4)
C100 N6 C97 C96 -179.8(3)
C95 C96 C97 N6 -0.7(4)
C97 N6 C98 C99 0.8(4)
C100 N6 C98 C99 -179.3(3)
N6 C98 C99 C95 -1.1(4)
C96 C95 C99 C98 0.4(4)
C92 C95 C99 C98 179.1(3)
C106 N7 C102 C103 0.3(4)
C101 N7 C102 C103 -178.6(3)
N7 C102 C103 C104 0.4(4)
C102 C103 C104 C105 -1.3(4)
C102 C103 C104 C107 178.5(3)
C103 C104 C105 C106 1.6(4)
C107 C104 C105 C106 -178.2(3)
C102 N7 C106 C105 0.0(4)
C101 N7 C106 C105 178.9(3)
C104 C105 C106 N7 -1.0(5)
C103 C104 C107 C111 143.7(3)
C105 C104 C107 C111 -36.5(4)
C103 C104 C107 C108 -36.8(4)
C105 C104 C107 C108 142.9(3)
C111 C107 C108 C109 -1.0(4)
C104 C107 C108 C109 179.5(3)
C110 N8 C109 C108 1.0(4)
C112 N8 C109 C108 -179.4(3)
C107 C108 C109 N8 -0.2(4)
C109 N8 C110 C111 -0.6(4)
C112 N8 C110 C111 179.8(3)
N8 C110 C111 C107 -0.6(4)
C108 C107 C111 C110 1.4(4)
C104 C107 C111 C110 -179.1(3)
